data_1564031
loop_
_publ_author_name
'Turquet, Fran\,cois-Xavier'
'Garcia-Cirera, Beltzane'
'Albela, Bel\'en'
'Bonneviot, Laurent'
'Font-Bardia, Merc\`e'
'Corbella, Montserrat'

_publ_section_title
;
 Reactivity of 9-anthracenecarboxylate in the presence of Mn(II) and
 Mn(III) ions: Biomimetic aerobic oxidative decarboxylation catalysed by a
 manganese(III) 2,2&#x2032;-bipyridine complex
;
_journal_name_full 'Inorganica Chimica Acta'
_journal_page_first 119949
_journal_paper_doi 10.1016/j.ica.2020.119949
_journal_volume 513
_journal_year 2020
_chemical_formula_moiety 'C80 H54 Mn2 N4 O9, C2 H6 O'
_chemical_formula_sum 'C82 H60 Mn2 N4 O10'
_chemical_formula_weight 1371.22
_space_group_crystal_system triclinic
_space_group_IT_number 2
_space_group_name_Hall '-P 1'
_space_group_name_H-M_alt 'P -1'
_atom_sites_solution_hydrogens mixed
_audit_creation_method SHELXL-2018/3
_cell_angle_alpha 108.768(2)
_cell_angle_beta 91.291(2)
_cell_angle_gamma 90.413(2)
_cell_formula_units_Z 4
_cell_length_a 16.1410(7)
_cell_length_b 17.5745(8)
_cell_length_c 24.6954(9)
_cell_measurement_reflns_used 9682
_cell_measurement_temperature 100(2)
_cell_measurement_theta_max 29.12
_cell_measurement_theta_min 2.52
_cell_volume 6630.4(5)
_computing_cell_refinement 'Bruker SAINT'
_computing_data_collection 'Bruker APEX3'
_computing_data_reduction 'Bruker SAINT'
_computing_molecular_graphics 'Bruker SHELXTL'
_computing_publication_material 'Bruker SHELXTL'
_computing_structure_refinement 'SHELXL-2018/3 (Sheldrick, 2018)'
_computing_structure_solution 'SHELXT 2014/5 (Sheldrick, 2014)'
_diffrn_ambient_temperature 100(2)
_diffrn_measured_fraction_theta_full 0.999
_diffrn_measured_fraction_theta_max 0.997
_diffrn_measurement_device_type 'D8 Venture'
_diffrn_measurement_method '\f and \w scans'
_diffrn_radiation_type MoK\a
_diffrn_radiation_wavelength 0.71073
_diffrn_reflns_av_R_equivalents 0.0592
_diffrn_reflns_av_unetI/netI 0.0282
_diffrn_reflns_Laue_measured_fraction_full 0.999
_diffrn_reflns_Laue_measured_fraction_max 0.997
_diffrn_reflns_limit_h_max 22
_diffrn_reflns_limit_h_min -22
_diffrn_reflns_limit_k_max 24
_diffrn_reflns_limit_k_min -24
_diffrn_reflns_limit_l_max 33
_diffrn_reflns_limit_l_min -33
_diffrn_reflns_number 368369
_diffrn_reflns_point_group_measured_fraction_full 0.999
_diffrn_reflns_point_group_measured_fraction_max 0.997
_diffrn_reflns_theta_full 25.242
_diffrn_reflns_theta_max 29.178
_diffrn_reflns_theta_min 2.319
_diffrn_source microfocus
_exptl_absorpt_coefficient_mu 0.448
_exptl_absorpt_correction_T_max 0.7458
_exptl_absorpt_correction_T_min 0.7156
_exptl_absorpt_correction_type multi-scan
_exptl_absorpt_process_details sadabs
_exptl_crystal_colour yellow
_exptl_crystal_density_diffrn 1.374
_exptl_crystal_description prism
_exptl_crystal_F_000 2840
_exptl_crystal_size_max 0.321
_exptl_crystal_size_mid 0.173
_exptl_crystal_size_min 0.172
_refine_diff_density_max 1.194
_refine_diff_density_min -0.392
_refine_diff_density_rms 0.058
_refine_ls_extinction_coef .
_refine_ls_extinction_method none
_refine_ls_goodness_of_fit_ref 1.015
_refine_ls_hydrogen_treatment mixed
_refine_ls_matrix_type full
_refine_ls_number_parameters 1779
_refine_ls_number_reflns 35728
_refine_ls_number_restraints 14
_refine_ls_restrained_S_all 1.015
_refine_ls_R_factor_all 0.0538
_refine_ls_R_factor_gt 0.0364
_refine_ls_shift/su_max 0.005
_refine_ls_shift/su_mean 0.000
_refine_ls_structure_factor_coef Fsqd
_refine_ls_weighting_details 'w=1/[\s^2^(Fo^2^)+(0.0396P)^2^+3.7841P] where P=(Fo^2^+2Fc^2^)/3'
_refine_ls_weighting_scheme calc
_refine_ls_wR_factor_gt 0.0831
_refine_ls_wR_factor_ref 0.0914
_reflns_Friedel_coverage 0.000
_reflns_Friedel_fraction_full .
_reflns_Friedel_fraction_max .
_reflns_number_gt 28304
_reflns_number_total 35728
_reflns_threshold_expression 'I > 2\s(I)'
_cod_data_source_file ICA-2020-513-119949.cif
_cod_data_source_block mo_I14VB157A_0m_a
_cod_database_code 1564031
_shelx_shelxl_version_number 2018/3
_shelx_space_group_comment
;
The symmetry employed for this shelxl refinement is uniquely defined
by the following loop, which should always be used as a source of
symmetry information in preference to the above space-group names.
They are only intended as comments.
;

loop_
_space_group_symop_operation_xyz
'x, y, z'
'-x, -y, -z'

loop_
_atom_site_label
_atom_site_type_symbol
_atom_site_fract_x
_atom_site_fract_y
_atom_site_fract_z
_atom_site_U_iso_or_equiv
_atom_site_adp_type
_atom_site_occupancy
_atom_site_site_symmetry_order
_atom_site_calc_flag
_atom_site_refinement_flags_posn
_atom_site_refinement_flags_adp
_atom_site_refinement_flags_occupancy
_atom_site_disorder_assembly
_atom_site_disorder_group
Mn1A Mn 0.24934(2) 0.25160(2) 0.92018(2) 0.01182(4) Uani 1 1 d . U . . .
Mn2A Mn 0.24843(2) 0.23329(2) 1.06204(2) 0.01076(4) Uani 1 1 d . U . . .
O1A O 0.16920(7) 0.16191(6) 0.86317(4) 0.0218(2) Uani 1 1 d . . . . .
O2A O 0.09166(7) 0.10993(6) 0.91688(4) 0.0219(2) Uani 1 1 d . . . . .
O3A O 0.30974(7) 0.34902(6) 0.98272(4) 0.0229(2) Uani 1 1 d . . . . .
O4A O 0.32073(7) 0.33720(6) 1.06994(4) 0.0239(2) Uani 1 1 d . . . . .
O5A O 0.33715(7) 0.16291(7) 0.92191(5) 0.0269(2) Uani 1 1 d . . . . .
O6A O 0.32953(8) 0.15151(7) 1.00868(4) 0.0283(3) Uani 1 1 d . . . . .
O7A O 0.15444(7) 0.30476(7) 1.11346(4) 0.0240(2) Uani 1 1 d . . . . .
O8A O 0.06639(7) 0.34254(7) 1.05666(4) 0.0240(2) Uani 1 1 d . . . . .
O9A O 0.16490(6) 0.23535(6) 0.98807(4) 0.01433(16) Uani 1 1 d . U . . .
H9AA H 0.1375(11) 0.1919(11) 0.9667(7) 0.017 Uiso 1 1 d . U . . .
H9AB H 0.1299(11) 0.2684(11) 1.0056(7) 0.017 Uiso 1 1 d . U . . .
N1A N 0.31785(7) 0.26584(7) 0.84602(5) 0.0161(2) Uani 1 1 d . U . . .
N2A N 0.18458(8) 0.34887(7) 0.89282(5) 0.0205(2) Uani 1 1 d . U . . .
N3A N 0.30857(7) 0.22340(7) 1.14218(5) 0.0147(2) Uani 1 1 d . U . . .
N4A N 0.18488(8) 0.12902(7) 1.08264(5) 0.0189(2) Uani 1 1 d . . . . .
C1A C 0.11086(9) 0.11836(8) 0.87015(6) 0.0151(3) Uani 1 1 d . . . . .
C2A C 0.05860(9) 0.07586(8) 0.81738(6) 0.0146(3) Uani 1 1 d . . . . .
C3A C -0.01967(9) 0.10711(9) 0.81124(6) 0.0174(3) Uani 1 1 d . . . . .
C4A C -0.04950(10) 0.17860(9) 0.85211(7) 0.0236(3) Uani 1 1 d . . . . .
H4A H -0.016434 0.205605 0.885119 0.028 Uiso 1 1 calc R U . . .
C5A C -0.12472(11) 0.20833(11) 0.84422(8) 0.0331(4) Uani 1 1 d . . . . .
H5A H -0.143164 0.256411 0.871486 0.040 Uiso 1 1 calc R U . . .
C6A C -0.17588(11) 0.16860(13) 0.79595(8) 0.0376(4) Uani 1 1 d . . . . .
H6A H -0.228697 0.189676 0.791503 0.045 Uiso 1 1 calc R U . . .
C7A C -0.15013(10) 0.10071(12) 0.75597(7) 0.0318(4) Uani 1 1 d . . . . .
H7A H -0.185221 0.074650 0.723838 0.038 Uiso 1 1 calc R U . . .
C8A C -0.07071(9) 0.06777(10) 0.76157(6) 0.0214(3) Uani 1 1 d . . . . .
C9A C -0.04084(10) 0.00042(10) 0.71985(6) 0.0234(3) Uani 1 1 d . . . . .
H9A H -0.075312 -0.026618 0.687599 0.028 Uiso 1 1 calc R U . . .
C10A C 0.03859(9) -0.02825(9) 0.72437(6) 0.0191(3) Uani 1 1 d . . . . .
C11A C 0.07232(11) -0.09287(10) 0.67955(6) 0.0270(3) Uani 1 1 d . . . . .
H11A H 0.038718 -0.119810 0.646806 0.032 Uiso 1 1 calc R U . . .
C12A C 0.15142(12) -0.11636(10) 0.68295(7) 0.0298(4) Uani 1 1 d . . . . .
H12A H 0.173313 -0.158152 0.652030 0.036 Uiso 1 1 calc R U . . .
C13A C 0.20183(11) -0.07913(10) 0.73227(7) 0.0271(3) Uani 1 1 d . . . . .
H13A H 0.257040 -0.096605 0.734247 0.033 Uiso 1 1 calc R U . . .
C14A C 0.17195(9) -0.01848(9) 0.77694(6) 0.0207(3) Uani 1 1 d . . . . .
H14A H 0.206048 0.004918 0.810099 0.025 Uiso 1 1 calc R U . . .
C15A C 0.08974(9) 0.01023(8) 0.77431(6) 0.0158(3) Uani 1 1 d . . . . .
C16A C 0.33622(8) 0.37103(8) 1.03353(6) 0.0146(3) Uani 1 1 d . . . . .
C17A C 0.39183(8) 0.44444(8) 1.05247(5) 0.0135(2) Uani 1 1 d . . . . .
C18A C 0.35817(9) 0.52069(8) 1.06109(6) 0.0148(3) Uani 1 1 d . . . . .
C19A C 0.27190(9) 0.53227(9) 1.05291(6) 0.0196(3) Uani 1 1 d . . . . .
H19A H 0.235281 0.487038 1.041336 0.023 Uiso 1 1 calc R U . . .
C20A C 0.24125(10) 0.60719(10) 1.06145(7) 0.0250(3) Uani 1 1 d . . . . .
H20A H 0.183849 0.613644 1.055079 0.030 Uiso 1 1 calc R U . . .
C21A C 0.29499(10) 0.67579(9) 1.07987(7) 0.0271(3) Uani 1 1 d . . . . .
H21A H 0.272934 0.727913 1.086686 0.033 Uiso 1 1 calc R U . . .
C22A C 0.37736(10) 0.66735(9) 1.08777(7) 0.0228(3) Uani 1 1 d . . . . .
H22A H 0.412360 0.713757 1.099886 0.027 Uiso 1 1 calc R U . . .
C23A C 0.41240(9) 0.58997(8) 1.07821(6) 0.0167(3) Uani 1 1 d . . . . .
C24A C 0.49749(9) 0.57982(8) 1.08301(6) 0.0185(3) Uani 1 1 d . . . . .
H24A H 0.533305 0.625652 1.093184 0.022 Uiso 1 1 calc R U . . .
C25A C 0.53125(9) 0.50386(8) 1.07321(6) 0.0160(3) Uani 1 1 d . . . . .
C26A C 0.61858(9) 0.49311(9) 1.07607(6) 0.0201(3) Uani 1 1 d . . . . .
H26A H 0.654814 0.538428 1.083995 0.024 Uiso 1 1 calc R U . . .
C27A C 0.65076(9) 0.41901(10) 1.06762(6) 0.0220(3) Uani 1 1 d . . . . .
H27A H 0.709043 0.412859 1.069799 0.026 Uiso 1 1 calc R U . . .
C28A C 0.59720(9) 0.35090(9) 1.05553(6) 0.0201(3) Uani 1 1 d . . . . .
H28A H 0.620068 0.299492 1.050517 0.024 Uiso 1 1 calc R U . . .
C29A C 0.51358(9) 0.35796(8) 1.05101(6) 0.0168(3) Uani 1 1 d . . . . .
H29A H 0.478988 0.311393 1.042300 0.020 Uiso 1 1 calc R U . . .
C30A C 0.47727(8) 0.43475(8) 1.05923(5) 0.0135(2) Uani 1 1 d . . . . .
C31A C 0.35396(8) 0.12988(8) 0.95836(6) 0.0149(3) Uani 1 1 d . . . . .
C32A C 0.40731(9) 0.05632(8) 0.94090(5) 0.0138(2) Uani 1 1 d . . . . .
C33A C 0.49376(9) 0.06416(8) 0.94314(5) 0.0139(2) Uani 1 1 d . . . . .
C34A C 0.53590(9) 0.14007(8) 0.95594(6) 0.0177(3) Uani 1 1 d . . . . .
H34A H 0.504711 0.187848 0.963583 0.021 Uiso 1 1 calc R U . . .
C35A C 0.62021(10) 0.14458(9) 0.95730(6) 0.0227(3) Uani 1 1 d . . . . .
H35A H 0.647008 0.195356 0.964772 0.027 Uiso 1 1 calc R U . . .
C36A C 0.66872(10) 0.07460(10) 0.94771(7) 0.0247(3) Uani 1 1 d . . . . .
H36A H 0.727496 0.078883 0.949717 0.030 Uiso 1 1 calc R U . . .
C37A C 0.63096(9) 0.00165(9) 0.93569(6) 0.0214(3) Uani 1 1 d . . . . .
H37A H 0.663827 -0.044758 0.930055 0.026 Uiso 1 1 calc R U . . .
C38A C 0.54298(9) -0.00679(8) 0.93134(6) 0.0162(3) Uani 1 1 d . . . . .
C39A C 0.50391(9) -0.08218(8) 0.91542(6) 0.0187(3) Uani 1 1 d . . . . .
H39A H 0.536624 -0.128971 0.908067 0.022 Uiso 1 1 calc R U . . .
C40A C 0.41800(9) -0.09018(8) 0.91010(6) 0.0178(3) Uani 1 1 d . . . . .
C41A C 0.37730(11) -0.16711(9) 0.89127(7) 0.0258(3) Uani 1 1 d . . . . .
H41A H 0.409478 -0.214409 0.882069 0.031 Uiso 1 1 calc R U . . .
C42A C 0.29352(12) -0.17361(10) 0.88633(7) 0.0315(4) Uani 1 1 d . . . . .
H42A H 0.267648 -0.225272 0.873589 0.038 Uiso 1 1 calc R U . . .
C43A C 0.24412(11) -0.10365(11) 0.90010(7) 0.0296(4) Uani 1 1 d . . . . .
H43A H 0.185468 -0.108972 0.896524 0.036 Uiso 1 1 calc R U . . .
C44A C 0.28003(9) -0.02911(9) 0.91835(6) 0.0215(3) Uani 1 1 d . . . . .
H44A H 0.246117 0.017044 0.927616 0.026 Uiso 1 1 calc R U . . .
C45A C 0.36799(9) -0.01944(8) 0.92373(6) 0.0158(3) Uani 1 1 d . . . . .
C46A C 0.38051(9) 0.21875(9) 0.82192(6) 0.0210(3) Uani 1 1 d . . . . .
H46A H 0.398298 0.179007 0.837939 0.025 Uiso 1 1 calc R U . . .
C47A C 0.42083(10) 0.22529(11) 0.77449(7) 0.0271(3) Uani 1 1 d . . . . .
H47A H 0.465359 0.190997 0.758422 0.033 Uiso 1 1 calc R U . . .
C48A C 0.39448(11) 0.28288(12) 0.75136(7) 0.0318(4) Uani 1 1 d . . . . .
H48A H 0.420828 0.288947 0.718955 0.038 Uiso 1 1 calc R U . . .
C49A C 0.32958(11) 0.33163(10) 0.77561(7) 0.0284(4) Uani 1 1 d . . . . .
H49A H 0.310631 0.371310 0.759890 0.034 Uiso 1 1 calc R U . . .
C50A C 0.29192(9) 0.32221(9) 0.82345(6) 0.0191(3) Uani 1 1 d . . . . .
C51A C 0.22110(9) 0.37125(9) 0.85182(7) 0.0209(3) Uani 1 1 d . . . . .
C52A C 0.19428(11) 0.43809(10) 0.83760(8) 0.0315(4) Uani 1 1 d . . . . .
H52A H 0.221126 0.453489 0.808806 0.038 Uiso 1 1 calc R U . . .
C53A C 0.12857(12) 0.48122(11) 0.86582(9) 0.0388(5) Uani 1 1 d . . . . .
H53A H 0.109558 0.526700 0.856595 0.047 Uiso 1 1 calc R U . . .
C54A C 0.09049(12) 0.45822(11) 0.90746(9) 0.0392(5) Uani 1 1 d . . . . .
H54A H 0.044838 0.487142 0.927274 0.047 Uiso 1 1 calc R U . . .
C55A C 0.12054(11) 0.39155(10) 0.91981(8) 0.0312(4) Uani 1 1 d . . . . .
H55A H 0.094539 0.375545 0.948638 0.037 Uiso 1 1 calc R U . . .
C56A C 0.09196(8) 0.34120(8) 1.10479(6) 0.0155(3) Uani 1 1 d . . . . .
C57A C 0.04752(8) 0.38579(9) 1.15881(6) 0.0157(3) Uani 1 1 d . . . . .
C58A C 0.00052(8) 0.34176(9) 1.18604(6) 0.0184(3) Uani 1 1 d . . . . .
C59A C -0.01737(9) 0.25788(10) 1.16027(7) 0.0236(3) Uani 1 1 d . . . . .
H59A H 0.001385 0.230573 1.122926 0.028 Uiso 1 1 calc R U . . .
C60A C -0.06108(10) 0.21664(11) 1.18875(8) 0.0305(4) Uani 1 1 d . . . . .
H60A H -0.072613 0.160956 1.170954 0.037 Uiso 1 1 calc R U . . .
C61A C -0.08956(10) 0.25601(12) 1.24471(8) 0.0328(4) Uani 1 1 d . . . . .
H61A H -0.120605 0.226655 1.263789 0.039 Uiso 1 1 calc R U . . .
C62A C -0.07278(10) 0.33499(12) 1.27100(7) 0.0284(4) Uani 1 1 d . . . . .
H62A H -0.091326 0.360239 1.308715 0.034 Uiso 1 1 calc R U . . .
C63A C -0.02752(9) 0.38121(10) 1.24294(6) 0.0210(3) Uani 1 1 d . . . . .
C64A C -0.00787(9) 0.46214(10) 1.26972(6) 0.0234(3) Uani 1 1 d . . . . .
H64A H -0.025200 0.487680 1.307706 0.028 Uiso 1 1 calc R U . . .
C65A C 0.03652(9) 0.50656(9) 1.24224(6) 0.0204(3) Uani 1 1 d . . . . .
C66A C 0.05658(10) 0.58978(10) 1.26930(7) 0.0278(3) Uani 1 1 d . . . . .
H66A H 0.039354 0.615946 1.307232 0.033 Uiso 1 1 calc R U . . .
C67A C 0.09969(11) 0.63188(10) 1.24179(7) 0.0303(4) Uani 1 1 d . . . . .
H67A H 0.111529 0.687348 1.260330 0.036 Uiso 1 1 calc R U . . .
C68A C 0.12743(10) 0.59385(10) 1.18539(7) 0.0256(3) Uani 1 1 d . . . . .
H68A H 0.157478 0.624110 1.166469 0.031 Uiso 1 1 calc R U . . .
C69A C 0.11123(9) 0.51439(9) 1.15831(6) 0.0201(3) Uani 1 1 d . . . . .
H69A H 0.131079 0.489531 1.120906 0.024 Uiso 1 1 calc R U . . .
C70A C 0.06492(8) 0.46790(9) 1.18525(6) 0.0166(3) Uani 1 1 d . . . . .
C71A C 0.37188(9) 0.27121(9) 1.16923(6) 0.0194(3) Uani 1 1 d . . . . .
H71A H 0.393877 0.308627 1.152648 0.023 Uiso 1 1 calc R U . . .
C72A C 0.40672(10) 0.26849(10) 1.22035(7) 0.0268(3) Uani 1 1 d . . . . .
H72A H 0.451320 0.303512 1.238766 0.032 Uiso 1 1 calc R U . . .
C73A C 0.37461(11) 0.21325(11) 1.24375(7) 0.0313(4) Uani 1 1 d . . . . .
H73A H 0.396450 0.210361 1.279065 0.038 Uiso 1 1 calc R U . . .
C74A C 0.31082(11) 0.16247(10) 1.21560(7) 0.0270(3) Uani 1 1 d . . . . .
H74A H 0.289513 0.123144 1.230671 0.032 Uiso 1 1 calc R U . . .
C75A C 0.27783(9) 0.16932(9) 1.16480(6) 0.0176(3) Uani 1 1 d . . . . .
C76A C 0.20646(9) 0.11932(9) 1.13282(6) 0.0195(3) Uani 1 1 d . . . . .
C77A C 0.16399(12) 0.06509(11) 1.15269(8) 0.0366(4) Uani 1 1 d . . . . .
H77A H 0.179761 0.058624 1.188228 0.044 Uiso 1 1 calc R U . . .
C78A C 0.09873(14) 0.02063(13) 1.12051(9) 0.0475(5) Uani 1 1 d . . . . .
H78A H 0.068949 -0.016375 1.133832 0.057 Uiso 1 1 calc R U . . .
C79A C 0.07724(12) 0.03032(12) 1.06920(9) 0.0398(5) Uani 1 1 d . . . . .
H79A H 0.032566 0.000246 1.046328 0.048 Uiso 1 1 calc R U . . .
C80A C 0.12204(11) 0.08484(10) 1.05150(7) 0.0284(3) Uani 1 1 d . . . . .
H80A H 0.107681 0.091277 1.015721 0.034 Uiso 1 1 calc R U . . .
Mn1B Mn 0.26311(2) 0.24443(2) 0.57782(2) 0.01071(4) Uani 1 1 d . U . . .
Mn2B Mn 0.26177(2) 0.27744(2) 0.43993(2) 0.01055(4) Uani 1 1 d . U . . .
O1B O 0.35574(6) 0.31776(6) 0.63508(4) 0.01552(19) Uani 1 1 d . . . . .
O2B O 0.43002(7) 0.37555(6) 0.58334(4) 0.0202(2) Uani 1 1 d . . . . .
O3B O 0.18648(6) 0.34696(6) 0.58467(4) 0.01584(19) Uani 1 1 d . . . . .
O4B O 0.17784(6) 0.35416(6) 0.49602(4) 0.0197(2) Uani 1 1 d . . . . .
O5B O 0.18529(7) 0.16290(6) 0.51507(4) 0.0226(2) Uani 1 1 d . . . . .
O6B O 0.18981(7) 0.17145(6) 0.42692(4) 0.0219(2) Uani 1 1 d . . . . .
O7B O 0.35869(6) 0.21191(7) 0.38493(4) 0.0208(2) Uani 1 1 d . . . . .
O8B O 0.43744(6) 0.15532(6) 0.43655(4) 0.0194(2) Uani 1 1 d . . . . .
O9B O 0.34478(6) 0.26093(6) 0.50988(4) 0.01324(18) Uani 1 1 d D . . . .
H9BA H 0.3751(8) 0.2964(7) 0.5290(6) 0.020 Uiso 1 1 d D U . . .
H9BB H 0.3729(8) 0.2261(7) 0.4896(6) 0.020 Uiso 1 1 d D U . . .
N1B N 0.32189(8) 0.13679(7) 0.59530(5) 0.0198(2) Uani 1 1 d . U . . .
N2B N 0.20092(7) 0.22853(7) 0.65345(5) 0.0148(2) Uani 1 1 d . U . . .
N3B N 0.32077(7) 0.39232(7) 0.43410(5) 0.0152(2) Uani 1 1 d . U . . .
N4B N 0.21223(7) 0.29604(7) 0.35957(5) 0.0151(2) Uani 1 1 d . . . . .
C1B C 0.40490(8) 0.37081(8) 0.62991(5) 0.0123(2) Uani 1 1 d . . . . .
C2B C 0.43247(8) 0.43409(8) 0.68514(5) 0.0125(2) Uani 1 1 d . . . . .
C3B C 0.51349(8) 0.43590(8) 0.70756(6) 0.0141(2) Uani 1 1 d . . . . .
C4B C 0.57419(9) 0.37826(8) 0.68033(6) 0.0179(3) Uani 1 1 d . . . . .
H4B H 0.560031 0.336732 0.645727 0.021 Uiso 1 1 calc R U . . .
C5B C 0.65222(10) 0.38233(10) 0.70355(7) 0.0242(3) Uani 1 1 d . . . . .
H5B H 0.692050 0.344009 0.684624 0.029 Uiso 1 1 calc R U . . .
C6B C 0.67477(10) 0.44325(10) 0.75578(7) 0.0276(3) Uani 1 1 d . . . . .
H6B H 0.729670 0.445823 0.771033 0.033 Uiso 1 1 calc R U . . .
C7B C 0.61833(10) 0.49760(10) 0.78387(7) 0.0236(3) Uani 1 1 d . . . . .
H7B H 0.633848 0.537217 0.819106 0.028 Uiso 1 1 calc R U . . .
C8B C 0.53574(9) 0.49619(8) 0.76123(6) 0.0167(3) Uani 1 1 d . . . . .
C9B C 0.47636(9) 0.55062(9) 0.78999(6) 0.0180(3) Uani 1 1 d . . . . .
H9B H 0.491383 0.590326 0.825297 0.022 Uiso 1 1 calc R U . . .
C10B C 0.39560(9) 0.54832(8) 0.76833(6) 0.0153(3) Uani 1 1 d . . . . .
C11B C 0.33390(9) 0.60256(8) 0.79837(6) 0.0186(3) Uani 1 1 d . . . . .
H11B H 0.348819 0.643355 0.833178 0.022 Uiso 1 1 calc R U . . .
C12B C 0.25430(10) 0.59695(9) 0.77814(6) 0.0212(3) Uani 1 1 d . . . . .
H12B H 0.213964 0.633059 0.798982 0.025 Uiso 1 1 calc R U . . .
C13B C 0.23163(9) 0.53684(9) 0.72566(6) 0.0210(3) Uani 1 1 d . . . . .
H13B H 0.175757 0.532748 0.711964 0.025 Uiso 1 1 calc R U . . .
C14B C 0.28856(9) 0.48502(8) 0.69466(6) 0.0166(3) Uani 1 1 d . . . . .
H14B H 0.272208 0.446220 0.659256 0.020 Uiso 1 1 calc R U . . .
C15B C 0.37271(8) 0.48838(8) 0.71485(5) 0.0132(2) Uani 1 1 d . . . . .
C16B C 0.15555(8) 0.37274(8) 0.54681(5) 0.0123(2) Uani 1 1 d . . . . .
C17B C 0.08427(8) 0.43063(8) 0.56262(5) 0.0126(2) Uani 1 1 d . . . . .
C18B C 0.00583(8) 0.40132(8) 0.57054(5) 0.0139(2) Uani 1 1 d . . . . .
C19B C -0.00823(9) 0.31994(8) 0.56821(6) 0.0161(3) Uani 1 1 d . . . . .
H19B H 0.036961 0.284060 0.562006 0.019 Uiso 1 1 calc R U . . .
C20B C -0.08559(9) 0.29308(9) 0.57478(6) 0.0210(3) Uani 1 1 d . . . . .
H20B H -0.093681 0.238671 0.572863 0.025 Uiso 1 1 calc R U . . .
C21B C -0.15423(9) 0.34541(10) 0.58445(7) 0.0247(3) Uani 1 1 d . . . . .
H21B H -0.207646 0.326107 0.589554 0.030 Uiso 1 1 calc R U . . .
C22B C -0.14376(9) 0.42274(10) 0.58640(6) 0.0236(3) Uani 1 1 d . . . . .
H22B H -0.190247 0.457061 0.592649 0.028 Uiso 1 1 calc R U . . .
C23B C -0.06409(9) 0.45379(9) 0.57925(6) 0.0172(3) Uani 1 1 d . . . . .
C24B C -0.05287(9) 0.53261(9) 0.57966(6) 0.0194(3) Uani 1 1 d . . . . .
H24B H -0.099405 0.566747 0.584597 0.023 Uiso 1 1 calc R U . . .
C25B C 0.02496(9) 0.56251(8) 0.57302(6) 0.0172(3) Uani 1 1 d . . . . .
C26B C 0.03649(10) 0.64348(9) 0.57348(6) 0.0224(3) Uani 1 1 d . . . . .
H26B H -0.009907 0.677762 0.578239 0.027 Uiso 1 1 calc R U . . .
C27B C 0.11261(11) 0.67196(9) 0.56722(7) 0.0256(3) Uani 1 1 d . . . . .
H27B H 0.119063 0.725833 0.567446 0.031 Uiso 1 1 calc R U . . .
C28B C 0.18285(10) 0.62190(9) 0.56032(7) 0.0255(3) Uani 1 1 d . . . . .
H28B H 0.236069 0.642914 0.556705 0.031 Uiso 1 1 calc R U . . .
C29B C 0.17473(9) 0.54391(9) 0.55882(6) 0.0198(3) Uani 1 1 d . . . . .
H29B H 0.222329 0.511116 0.553821 0.024 Uiso 1 1 calc R U . . .
C30B C 0.09553(8) 0.51091(8) 0.56469(5) 0.0146(3) Uani 1 1 d . . . . .
C31B C 0.17214(8) 0.13627(8) 0.46212(6) 0.0147(3) Uani 1 1 d . . . . .
C32B C 0.13272(9) 0.05370(8) 0.43797(5) 0.0152(3) Uani 1 1 d . . . . .
C33B C 0.18438(9) -0.01245(8) 0.41590(6) 0.0177(3) Uani 1 1 d . . . . .
C34B C 0.27268(10) -0.00502(9) 0.41794(7) 0.0233(3) Uani 1 1 d . . . . .
H34B H 0.298047 0.046514 0.434230 0.028 Uiso 1 1 calc R U . . .
C35B C 0.32105(11) -0.07054(10) 0.39692(8) 0.0304(4) Uani 1 1 d . . . . .
H35B H 0.379675 -0.064450 0.399674 0.037 Uiso 1 1 calc R U . . .
C36B C 0.28470(12) -0.14792(10) 0.37092(8) 0.0317(4) Uani 1 1 d . . . . .
H36B H 0.319052 -0.193047 0.355566 0.038 Uiso 1 1 calc R U . . .
C37B C 0.20113(11) -0.15764(9) 0.36794(7) 0.0272(3) Uani 1 1 d . . . . .
H37B H 0.177687 -0.209711 0.350139 0.033 Uiso 1 1 calc R U . . .
C38B C 0.14747(10) -0.09121(9) 0.39099(6) 0.0202(3) Uani 1 1 d . . . . .
C39B C 0.06174(10) -0.09986(9) 0.39066(6) 0.0228(3) Uani 1 1 d . . . . .
H39B H 0.037325 -0.151581 0.373177 0.027 Uiso 1 1 calc R U . . .
C40B C 0.01051(9) -0.03490(9) 0.41523(6) 0.0200(3) Uani 1 1 d . . . . .
C41B C -0.07702(10) -0.04449(10) 0.41838(7) 0.0264(3) Uani 1 1 d . . . . .
H41B H -0.101498 -0.096640 0.403493 0.032 Uiso 1 1 calc R U . . .
C42B C -0.12575(10) 0.01940(11) 0.44220(7) 0.0281(4) Uani 1 1 d . . . . .
H42B H -0.183760 0.011586 0.444162 0.034 Uiso 1 1 calc R U . . .
C43B C -0.09069(10) 0.09800(10) 0.46425(6) 0.0244(3) Uani 1 1 d . . . . .
H43B H -0.125554 0.142579 0.480061 0.029 Uiso 1 1 calc R U . . .
C44B C -0.00720(9) 0.10994(9) 0.46289(6) 0.0202(3) Uani 1 1 d . . . . .
H44B H 0.015480 0.162792 0.478148 0.024 Uiso 1 1 calc R U . . .
C45B C 0.04644(9) 0.04418(8) 0.43889(6) 0.0165(3) Uani 1 1 d . . . . .
C46B C 0.38179(11) 0.09244(10) 0.56433(8) 0.0323(4) Uani 1 1 d . . . . .
H46B H 0.402161 0.106603 0.533008 0.039 Uiso 1 1 calc R U . . .
C47B C 0.41555(13) 0.02681(11) 0.57579(9) 0.0408(5) Uani 1 1 d . . . . .
H47B H 0.457845 -0.003597 0.552744 0.049 Uiso 1 1 calc R U . . .
C48B C 0.38620(13) 0.00680(11) 0.62142(9) 0.0394(5) Uani 1 1 d . . . . .
H48B H 0.408027 -0.037954 0.630310 0.047 Uiso 1 1 calc R U . . .
C49B C 0.32469(12) 0.05235(10) 0.65426(8) 0.0318(4) Uani 1 1 d . . . . .
H49B H 0.304041 0.039445 0.686010 0.038 Uiso 1 1 calc R U . . .
C50B C 0.29338(9) 0.11760(9) 0.64006(6) 0.0200(3) Uani 1 1 d . . . . .
C51B C 0.22688(9) 0.16903(8) 0.67306(6) 0.0178(3) Uani 1 1 d . . . . .
C52B C 0.19266(10) 0.15782(10) 0.72123(7) 0.0253(3) Uani 1 1 d . . . . .
H52B H 0.211493 0.115785 0.734586 0.030 Uiso 1 1 calc R U . . .
C53B C 0.13131(10) 0.20819(11) 0.74932(7) 0.0278(4) Uani 1 1 d . . . . .
H53B H 0.107405 0.201099 0.782204 0.033 Uiso 1 1 calc R U . . .
C54B C 0.10475(10) 0.26897(10) 0.72947(6) 0.0246(3) Uani 1 1 d . . . . .
H54B H 0.062390 0.304287 0.748209 0.029 Uiso 1 1 calc R U . . .
C55B C 0.14154(9) 0.27722(9) 0.68137(6) 0.0190(3) Uani 1 1 d . . . . .
H55B H 0.123772 0.319282 0.667679 0.023 Uiso 1 1 calc R U . . .
C56B C 0.42088(8) 0.17376(8) 0.39227(6) 0.0144(3) Uani 1 1 d . . . . .
C57B C 0.47967(8) 0.15019(8) 0.34309(5) 0.0144(3) Uani 1 1 d . . . . .
C58B C 0.53861(8) 0.20689(9) 0.33853(6) 0.0164(3) Uani 1 1 d . . . . .
C59B C 0.54774(10) 0.28490(9) 0.38021(6) 0.0230(3) Uani 1 1 d . . . . .
H59B H 0.514589 0.298947 0.413184 0.028 Uiso 1 1 calc R U . . .
C60B C 0.60323(11) 0.33909(11) 0.37318(7) 0.0322(4) Uani 1 1 d . . . . .
H60B H 0.607919 0.390855 0.401133 0.039 Uiso 1 1 calc R U . . .
C61B C 0.65443(12) 0.31973(11) 0.32472(8) 0.0336(4) Uani 1 1 d . . . . .
H61B H 0.693852 0.357991 0.320947 0.040 Uiso 1 1 calc R U . . .
C62B C 0.64713(10) 0.24663(10) 0.28379(7) 0.0271(3) Uani 1 1 d . . . . .
H62B H 0.681314 0.234449 0.251370 0.032 Uiso 1 1 calc R U . . .
C63B C 0.58894(9) 0.18777(9) 0.28864(6) 0.0193(3) Uani 1 1 d . . . . .
C64B C 0.57771(9) 0.11382(9) 0.24584(6) 0.0202(3) Uani 1 1 d . . . . .
H64B H 0.611121 0.101344 0.213030 0.024 Uiso 1 1 calc R U . . .
C65B C 0.51887(9) 0.05779(9) 0.24990(6) 0.0189(3) Uani 1 1 d . . . . .
C66B C 0.50471(11) -0.01663(10) 0.20507(6) 0.0260(3) Uani 1 1 d . . . . .
H66B H 0.538494 -0.030103 0.172420 0.031 Uiso 1 1 calc R U . . .
C67B C 0.44388(12) -0.06824(10) 0.20842(7) 0.0324(4) Uani 1 1 d . . . . .
H67B H 0.434557 -0.116840 0.177749 0.039 Uiso 1 1 calc R U . . .
C68B C 0.39379(11) -0.05027(10) 0.25753(8) 0.0325(4) Uani 1 1 d . . . . .
H68B H 0.351822 -0.087318 0.259643 0.039 Uiso 1 1 calc R U . . .
C69B C 0.40560(10) 0.01972(9) 0.30154(7) 0.0240(3) Uani 1 1 d . . . . .
H69B H 0.371616 0.030982 0.334017 0.029 Uiso 1 1 calc R U . . .
C70B C 0.46821(9) 0.07619(8) 0.29952(6) 0.0162(3) Uani 1 1 d . . . . .
C71B C 0.36863(9) 0.44314(9) 0.47524(6) 0.0205(3) Uani 1 1 d . . . . .
H71B H 0.375710 0.433290 0.510683 0.025 Uiso 1 1 calc R U . . .
C72B C 0.40816(10) 0.50937(9) 0.46822(7) 0.0249(3) Uani 1 1 d . . . . .
H72B H 0.440076 0.545324 0.498684 0.030 Uiso 1 1 calc R U . . .
C73B C 0.40024(10) 0.52209(10) 0.41600(7) 0.0284(3) Uani 1 1 d . . . . .
H73B H 0.428486 0.565792 0.409427 0.034 Uiso 1 1 calc R U . . .
C74B C 0.35057(10) 0.47025(10) 0.37342(7) 0.0253(3) Uani 1 1 d . . . . .
H74B H 0.344476 0.477903 0.337181 0.030 Uiso 1 1 calc R U . . .
C75B C 0.30964(8) 0.40688(8) 0.38408(6) 0.0161(3) Uani 1 1 d . . . . .
C76B C 0.24898(8) 0.35331(9) 0.34262(6) 0.0161(3) Uani 1 1 d . . . . .
C77B C 0.22906(9) 0.36294(10) 0.29004(6) 0.0233(3) Uani 1 1 d . . . . .
H77B H 0.255426 0.403821 0.278844 0.028 Uiso 1 1 calc R U . . .
C78B C 0.17041(10) 0.31222(11) 0.25437(7) 0.0276(4) Uani 1 1 d . . . . .
H78B H 0.156743 0.317195 0.218057 0.033 Uiso 1 1 calc R U . . .
C79B C 0.13197(9) 0.25431(11) 0.27212(7) 0.0271(3) Uani 1 1 d . . . . .
H79B H 0.090589 0.219621 0.248679 0.033 Uiso 1 1 calc R U . . .
C80B C 0.15493(9) 0.24777(9) 0.32484(6) 0.0204(3) Uani 1 1 d . . . . .
H80B H 0.128988 0.207430 0.336843 0.025 Uiso 1 1 calc R U . . .
O10A O 0.91001(11) 0.33164(11) 0.00607(9) 0.0725(6) Uani 1 1 d . . . . .
H10A H 0.957877 0.338685 0.021061 0.109 Uiso 1 1 calc R U . . .
C81A C 0.86281(14) 0.27985(16) 0.02905(11) 0.0567(6) Uani 1 1 d . . . . .
H81A H 0.803182 0.283424 0.020029 0.068 Uiso 1 1 calc R U . . .
H81B H 0.870454 0.297800 0.071189 0.068 Uiso 1 1 calc R U . . .
C82A C 0.88961(16) 0.19490(15) 0.00464(9) 0.0526(6) Uani 1 1 d . . . . .
H82A H 0.881144 0.176839 -0.037016 0.079 Uiso 1 1 calc R U . . .
H82B H 0.856847 0.160743 0.020869 0.079 Uiso 1 1 calc R U . . .
H82C H 0.948458 0.191249 0.014003 0.079 Uiso 1 1 calc R U . . .
O10B O 0.55969(8) 0.17755(11) 0.52223(7) 0.0536(4) Uani 1 1 d . . . . .
H10B H 0.530068 0.166474 0.492224 0.080 Uiso 1 1 calc R U . . .
C81B C 0.62323(13) 0.23279(13) 0.52048(9) 0.0423(5) Uani 1 1 d . . . . .
H81C H 0.650685 0.254073 0.558735 0.051 Uiso 1 1 calc R U . . .
H81D H 0.598166 0.278562 0.511301 0.051 Uiso 1 1 calc R U . . .
C82B C 0.68669(13) 0.19553(14) 0.47728(10) 0.0481(5) Uani 1 1 d . . . . .
H82D H 0.660888 0.179128 0.438881 0.072 Uiso 1 1 calc R U . . .
H82E H 0.709505 0.148335 0.484888 0.072 Uiso 1 1 calc R U . . .
H82F H 0.731348 0.234648 0.479700 0.072 Uiso 1 1 calc R U . . .

loop_
_atom_site_aniso_label
_atom_site_aniso_U_11
_atom_site_aniso_U_22
_atom_site_aniso_U_33
_atom_site_aniso_U_23
_atom_site_aniso_U_13
_atom_site_aniso_U_12
Mn1A 0.01399(10) 0.01052(9) 0.01145(9) 0.00434(7) -0.00121(7) -0.00050(7)
Mn2A 0.01202(9) 0.01032(9) 0.01034(9) 0.00382(7) 0.00133(7) 0.00002(7)
O1A 0.0260(5) 0.0236(5) 0.0138(5) 0.0037(4) 0.0002(4) -0.0120(4)
O2A 0.0298(6) 0.0234(5) 0.0128(5) 0.0064(4) -0.0009(4) -0.0107(4)
O3A 0.0297(6) 0.0206(5) 0.0181(5) 0.0066(4) -0.0070(4) -0.0107(4)
O4A 0.0319(6) 0.0207(5) 0.0209(5) 0.0099(4) -0.0033(4) -0.0120(5)
O5A 0.0341(6) 0.0291(6) 0.0254(6) 0.0189(5) 0.0117(5) 0.0177(5)
O6A 0.0414(7) 0.0296(6) 0.0166(5) 0.0098(5) 0.0101(5) 0.0224(5)
O7A 0.0216(5) 0.0355(6) 0.0130(5) 0.0049(4) 0.0014(4) 0.0150(5)
O8A 0.0245(5) 0.0342(6) 0.0123(5) 0.0058(4) -0.0005(4) 0.0105(5)
O9A 0.0132(4) 0.0182(5) 0.0096(3) 0.0018(3) -0.00027(18) -0.0005(4)
N1A 0.0210(6) 0.0163(5) 0.0136(5) 0.0089(4) -0.0012(3) -0.0033(5)
N2A 0.0216(6) 0.0161(5) 0.0257(6) 0.0096(5) -0.0065(5) 0.0024(4)
N3A 0.0163(5) 0.0163(5) 0.0120(4) 0.0054(4) 0.0002(3) 0.0032(4)
N4A 0.0192(6) 0.0182(6) 0.0218(6) 0.0099(5) -0.0003(5) -0.0039(5)
C1A 0.0181(6) 0.0128(6) 0.0132(6) 0.0026(5) -0.0002(5) -0.0016(5)
C2A 0.0184(6) 0.0139(6) 0.0125(6) 0.0060(5) -0.0006(5) -0.0050(5)
C3A 0.0179(7) 0.0209(7) 0.0160(6) 0.0097(5) 0.0028(5) -0.0027(5)
C4A 0.0254(8) 0.0229(7) 0.0238(7) 0.0092(6) 0.0061(6) 0.0002(6)
C5A 0.0290(9) 0.0339(9) 0.0384(10) 0.0134(8) 0.0113(7) 0.0103(7)
C6A 0.0230(8) 0.0528(12) 0.0433(10) 0.0239(9) 0.0056(7) 0.0124(8)
C7A 0.0219(8) 0.0505(11) 0.0279(8) 0.0198(8) -0.0023(6) 0.0018(7)
C8A 0.0185(7) 0.0304(8) 0.0193(7) 0.0136(6) -0.0005(5) -0.0019(6)
C9A 0.0245(8) 0.0318(8) 0.0146(7) 0.0092(6) -0.0060(5) -0.0078(6)
C10A 0.0264(7) 0.0184(7) 0.0128(6) 0.0057(5) -0.0016(5) -0.0043(6)
C11A 0.0401(9) 0.0232(8) 0.0143(7) 0.0017(6) -0.0027(6) -0.0027(7)
C12A 0.0454(10) 0.0212(8) 0.0189(7) 0.0005(6) 0.0049(7) 0.0066(7)
C13A 0.0297(8) 0.0217(8) 0.0299(8) 0.0081(6) 0.0023(7) 0.0071(6)
C14A 0.0243(7) 0.0179(7) 0.0196(7) 0.0057(6) -0.0018(6) 0.0000(6)
C15A 0.0213(7) 0.0148(6) 0.0128(6) 0.0066(5) -0.0004(5) -0.0035(5)
C16A 0.0150(6) 0.0114(6) 0.0168(6) 0.0037(5) 0.0000(5) -0.0009(5)
C17A 0.0179(6) 0.0120(6) 0.0106(6) 0.0039(5) 0.0003(5) -0.0027(5)
C18A 0.0177(6) 0.0140(6) 0.0131(6) 0.0048(5) 0.0028(5) -0.0011(5)
C19A 0.0179(7) 0.0196(7) 0.0223(7) 0.0081(6) 0.0053(5) 0.0001(5)
C20A 0.0204(7) 0.0272(8) 0.0308(8) 0.0132(7) 0.0094(6) 0.0069(6)
C21A 0.0323(9) 0.0183(7) 0.0337(9) 0.0114(6) 0.0145(7) 0.0092(6)
C22A 0.0300(8) 0.0115(6) 0.0263(8) 0.0048(6) 0.0069(6) 0.0006(6)
C23A 0.0232(7) 0.0120(6) 0.0148(6) 0.0040(5) 0.0028(5) -0.0011(5)
C24A 0.0234(7) 0.0134(6) 0.0173(6) 0.0033(5) -0.0024(5) -0.0067(5)
C25A 0.0184(7) 0.0158(6) 0.0125(6) 0.0031(5) -0.0025(5) -0.0040(5)
C26A 0.0177(7) 0.0236(7) 0.0183(7) 0.0065(6) -0.0052(5) -0.0063(6)
C27A 0.0184(7) 0.0297(8) 0.0179(7) 0.0080(6) -0.0029(5) 0.0011(6)
C28A 0.0251(7) 0.0193(7) 0.0165(6) 0.0063(5) 0.0004(5) 0.0053(6)
C29A 0.0224(7) 0.0140(6) 0.0133(6) 0.0035(5) -0.0001(5) -0.0009(5)
C30A 0.0182(6) 0.0129(6) 0.0087(5) 0.0025(5) -0.0009(5) -0.0015(5)
C31A 0.0159(6) 0.0137(6) 0.0159(6) 0.0058(5) 0.0018(5) 0.0021(5)
C32A 0.0198(7) 0.0128(6) 0.0098(6) 0.0045(5) 0.0032(5) 0.0043(5)
C33A 0.0195(7) 0.0132(6) 0.0092(6) 0.0035(5) 0.0031(5) 0.0033(5)
C34A 0.0242(7) 0.0129(6) 0.0162(6) 0.0048(5) 0.0035(5) 0.0017(5)
C35A 0.0251(8) 0.0204(7) 0.0223(7) 0.0064(6) 0.0029(6) -0.0041(6)
C36A 0.0186(7) 0.0317(8) 0.0248(8) 0.0102(6) 0.0029(6) 0.0017(6)
C37A 0.0211(7) 0.0242(7) 0.0201(7) 0.0083(6) 0.0043(5) 0.0088(6)
C38A 0.0210(7) 0.0158(6) 0.0121(6) 0.0049(5) 0.0035(5) 0.0045(5)
C39A 0.0280(8) 0.0117(6) 0.0162(6) 0.0038(5) 0.0047(5) 0.0080(5)
C40A 0.0281(8) 0.0122(6) 0.0126(6) 0.0031(5) 0.0013(5) 0.0009(5)
C41A 0.0406(9) 0.0135(7) 0.0217(7) 0.0034(6) 0.0007(6) -0.0018(6)
C42A 0.0454(10) 0.0200(8) 0.0264(8) 0.0043(6) -0.0038(7) -0.0131(7)
C43A 0.0277(8) 0.0335(9) 0.0274(8) 0.0103(7) -0.0076(6) -0.0106(7)
C44A 0.0224(7) 0.0233(7) 0.0197(7) 0.0083(6) -0.0028(6) -0.0006(6)
C45A 0.0222(7) 0.0148(6) 0.0112(6) 0.0052(5) -0.0001(5) 0.0010(5)
C46A 0.0248(7) 0.0228(7) 0.0177(7) 0.0097(6) 0.0012(6) -0.0008(6)
C47A 0.0280(8) 0.0355(9) 0.0202(7) 0.0119(7) 0.0045(6) -0.0024(7)
C48A 0.0327(9) 0.0464(11) 0.0246(8) 0.0231(8) -0.0006(7) -0.0113(8)
C49A 0.0321(9) 0.0329(9) 0.0292(8) 0.0237(7) -0.0084(7) -0.0115(7)
C50A 0.0223(7) 0.0173(7) 0.0208(7) 0.0115(6) -0.0107(5) -0.0097(6)
C51A 0.0228(7) 0.0153(7) 0.0263(7) 0.0100(6) -0.0131(6) -0.0057(6)
C52A 0.0324(9) 0.0233(8) 0.0456(10) 0.0219(8) -0.0171(8) -0.0065(7)
C53A 0.0354(10) 0.0218(8) 0.0631(13) 0.0206(9) -0.0214(9) 0.0001(7)
C54A 0.0303(9) 0.0283(9) 0.0561(12) 0.0103(9) -0.0107(8) 0.0111(7)
C55A 0.0275(8) 0.0285(9) 0.0382(9) 0.0117(7) -0.0030(7) 0.0081(7)
C56A 0.0138(6) 0.0182(7) 0.0131(6) 0.0031(5) 0.0007(5) 0.0004(5)
C57A 0.0116(6) 0.0229(7) 0.0121(6) 0.0049(5) -0.0006(5) 0.0059(5)
C58A 0.0122(6) 0.0280(8) 0.0165(6) 0.0095(6) -0.0017(5) 0.0034(5)
C59A 0.0181(7) 0.0302(8) 0.0231(7) 0.0100(6) -0.0055(6) -0.0021(6)
C60A 0.0233(8) 0.0351(9) 0.0372(9) 0.0182(8) -0.0119(7) -0.0077(7)
C61A 0.0203(8) 0.0511(11) 0.0380(9) 0.0300(9) -0.0018(7) -0.0031(7)
C62A 0.0180(7) 0.0498(11) 0.0248(8) 0.0219(8) 0.0045(6) 0.0073(7)
C63A 0.0128(6) 0.0355(9) 0.0178(7) 0.0125(6) 0.0021(5) 0.0064(6)
C64A 0.0178(7) 0.0380(9) 0.0134(6) 0.0064(6) 0.0035(5) 0.0098(6)
C65A 0.0162(7) 0.0264(8) 0.0160(6) 0.0028(6) -0.0010(5) 0.0084(6)
C66A 0.0261(8) 0.0299(9) 0.0195(7) -0.0031(6) -0.0010(6) 0.0073(7)
C67A 0.0291(9) 0.0230(8) 0.0318(9) -0.0007(7) -0.0068(7) 0.0036(7)
C68A 0.0217(7) 0.0260(8) 0.0289(8) 0.0087(6) -0.0029(6) 0.0008(6)
C69A 0.0165(7) 0.0252(7) 0.0181(7) 0.0063(6) -0.0002(5) 0.0033(6)
C70A 0.0117(6) 0.0228(7) 0.0140(6) 0.0043(5) -0.0009(5) 0.0057(5)
C71A 0.0173(7) 0.0206(7) 0.0193(7) 0.0051(6) -0.0014(5) 0.0023(5)
C72A 0.0218(8) 0.0301(8) 0.0256(8) 0.0053(7) -0.0083(6) 0.0056(6)
C73A 0.0343(9) 0.0396(10) 0.0234(8) 0.0151(7) -0.0081(7) 0.0118(8)
C74A 0.0333(9) 0.0291(8) 0.0250(8) 0.0173(7) -0.0012(6) 0.0071(7)
C75A 0.0201(7) 0.0173(7) 0.0172(6) 0.0079(5) 0.0039(5) 0.0068(5)
C76A 0.0232(7) 0.0176(7) 0.0209(7) 0.0105(6) 0.0047(6) 0.0017(6)
C77A 0.0481(11) 0.0377(10) 0.0331(9) 0.0244(8) -0.0006(8) -0.0124(8)
C78A 0.0553(13) 0.0460(12) 0.0533(12) 0.0336(10) -0.0023(10) -0.0266(10)
C79A 0.0399(10) 0.0374(10) 0.0461(11) 0.0203(9) -0.0082(8) -0.0236(8)
C80A 0.0316(9) 0.0259(8) 0.0310(8) 0.0144(7) -0.0064(7) -0.0125(7)
Mn1B 0.01206(9) 0.00962(9) 0.01051(9) 0.00346(7) -0.00070(7) -0.00163(7)
Mn2B 0.01091(9) 0.01093(9) 0.00996(9) 0.00353(7) 0.00104(7) -0.00021(7)
O1B 0.0194(5) 0.0151(5) 0.0126(4) 0.0056(4) -0.0032(4) -0.0065(4)
O2B 0.0252(5) 0.0224(5) 0.0121(4) 0.0044(4) 0.0004(4) -0.0106(4)
O3B 0.0175(5) 0.0156(5) 0.0147(4) 0.0053(4) -0.0012(4) 0.0031(4)
O4B 0.0230(5) 0.0221(5) 0.0166(5) 0.0093(4) 0.0072(4) 0.0100(4)
O5B 0.0271(6) 0.0219(5) 0.0158(5) 0.0025(4) -0.0025(4) -0.0131(4)
O6B 0.0281(6) 0.0182(5) 0.0201(5) 0.0078(4) -0.0033(4) -0.0099(4)
O7B 0.0179(5) 0.0303(6) 0.0140(5) 0.0064(4) 0.0028(4) 0.0102(4)
O8B 0.0217(5) 0.0239(5) 0.0147(5) 0.0086(4) 0.0037(4) 0.0060(4)
O9B 0.0129(4) 0.0146(5) 0.0099(4) 0.0006(4) 0.0005(3) -0.0013(4)
N1B 0.0211(6) 0.0122(5) 0.0274(6) 0.0084(5) -0.0020(5) 0.0017(4)
N2B 0.0166(5) 0.0175(5) 0.0128(4) 0.0083(4) -0.0015(3) -0.0046(4)
N3B 0.0168(6) 0.0135(4) 0.0173(5) 0.0076(4) 0.0016(4) -0.0017(4)
N4B 0.0122(5) 0.0199(6) 0.0134(5) 0.0056(4) 0.0008(4) 0.0026(4)
C1B 0.0124(6) 0.0126(6) 0.0120(6) 0.0042(5) -0.0023(5) -0.0011(5)
C2B 0.0155(6) 0.0114(6) 0.0109(6) 0.0044(5) -0.0018(5) -0.0041(5)
C3B 0.0166(6) 0.0129(6) 0.0136(6) 0.0055(5) -0.0014(5) -0.0027(5)
C4B 0.0205(7) 0.0154(6) 0.0178(6) 0.0055(5) -0.0011(5) -0.0003(5)
C5B 0.0206(7) 0.0226(8) 0.0287(8) 0.0074(6) -0.0013(6) 0.0047(6)
C6B 0.0196(7) 0.0309(9) 0.0317(8) 0.0098(7) -0.0101(6) 0.0009(6)
C7B 0.0225(7) 0.0250(8) 0.0207(7) 0.0044(6) -0.0090(6) -0.0031(6)
C8B 0.0186(7) 0.0161(6) 0.0154(6) 0.0053(5) -0.0036(5) -0.0025(5)
C9B 0.0219(7) 0.0167(7) 0.0135(6) 0.0027(5) -0.0043(5) -0.0036(5)
C10B 0.0203(7) 0.0129(6) 0.0127(6) 0.0044(5) -0.0014(5) -0.0029(5)
C11B 0.0253(7) 0.0153(6) 0.0143(6) 0.0036(5) 0.0014(5) 0.0009(6)
C12B 0.0242(7) 0.0183(7) 0.0208(7) 0.0055(6) 0.0055(6) 0.0047(6)
C13B 0.0166(7) 0.0214(7) 0.0260(7) 0.0089(6) -0.0005(6) 0.0006(6)
C14B 0.0174(7) 0.0155(6) 0.0167(6) 0.0051(5) -0.0025(5) -0.0023(5)
C15B 0.0159(6) 0.0126(6) 0.0126(6) 0.0060(5) -0.0011(5) -0.0026(5)
C16B 0.0113(6) 0.0109(6) 0.0145(6) 0.0040(5) 0.0000(5) -0.0012(5)
C17B 0.0143(6) 0.0130(6) 0.0100(5) 0.0028(5) -0.0002(4) 0.0022(5)
C18B 0.0157(6) 0.0152(6) 0.0095(6) 0.0023(5) 0.0012(5) 0.0019(5)
C19B 0.0189(7) 0.0162(6) 0.0128(6) 0.0038(5) 0.0019(5) 0.0009(5)
C20B 0.0236(7) 0.0218(7) 0.0177(7) 0.0067(6) 0.0008(5) -0.0054(6)
C21B 0.0171(7) 0.0327(9) 0.0245(8) 0.0092(6) 0.0043(6) -0.0040(6)
C22B 0.0153(7) 0.0315(8) 0.0232(7) 0.0071(6) 0.0045(5) 0.0057(6)
C23B 0.0163(6) 0.0205(7) 0.0134(6) 0.0031(5) 0.0025(5) 0.0037(5)
C24B 0.0200(7) 0.0193(7) 0.0171(6) 0.0032(5) 0.0025(5) 0.0087(6)
C25B 0.0239(7) 0.0143(6) 0.0118(6) 0.0021(5) -0.0007(5) 0.0043(5)
C26B 0.0340(8) 0.0145(7) 0.0175(7) 0.0035(5) -0.0023(6) 0.0066(6)
C27B 0.0415(9) 0.0131(7) 0.0216(7) 0.0056(6) -0.0069(6) -0.0028(6)
C28B 0.0278(8) 0.0208(7) 0.0292(8) 0.0104(6) -0.0064(6) -0.0085(6)
C29B 0.0201(7) 0.0179(7) 0.0223(7) 0.0078(6) -0.0028(5) -0.0021(5)
C30B 0.0182(6) 0.0134(6) 0.0114(6) 0.0030(5) -0.0006(5) 0.0010(5)
C31B 0.0133(6) 0.0139(6) 0.0159(6) 0.0037(5) -0.0004(5) -0.0031(5)
C32B 0.0199(7) 0.0142(6) 0.0107(6) 0.0032(5) -0.0016(5) -0.0069(5)
C33B 0.0249(7) 0.0152(6) 0.0137(6) 0.0056(5) 0.0005(5) -0.0052(5)
C34B 0.0244(8) 0.0184(7) 0.0276(8) 0.0080(6) 0.0036(6) -0.0019(6)
C35B 0.0277(8) 0.0267(8) 0.0399(9) 0.0142(7) 0.0086(7) 0.0038(7)
C36B 0.0445(10) 0.0195(8) 0.0331(9) 0.0104(7) 0.0122(8) 0.0077(7)
C37B 0.0449(10) 0.0147(7) 0.0218(7) 0.0056(6) 0.0036(7) -0.0033(7)
C38B 0.0323(8) 0.0140(6) 0.0147(6) 0.0052(5) 0.0000(6) -0.0054(6)
C39B 0.0343(8) 0.0160(7) 0.0183(7) 0.0065(6) -0.0068(6) -0.0121(6)
C40B 0.0245(7) 0.0214(7) 0.0155(6) 0.0088(5) -0.0067(5) -0.0116(6)
C41B 0.0259(8) 0.0290(8) 0.0271(8) 0.0140(7) -0.0101(6) -0.0176(7)
C42B 0.0188(7) 0.0431(10) 0.0262(8) 0.0170(7) -0.0060(6) -0.0122(7)
C43B 0.0198(7) 0.0347(9) 0.0186(7) 0.0086(6) -0.0022(6) -0.0025(6)
C44B 0.0220(7) 0.0230(7) 0.0145(6) 0.0050(5) -0.0025(5) -0.0059(6)
C45B 0.0199(7) 0.0185(7) 0.0115(6) 0.0060(5) -0.0032(5) -0.0076(5)
C46B 0.0334(9) 0.0240(8) 0.0402(10) 0.0109(7) 0.0056(7) 0.0087(7)
C47B 0.0399(11) 0.0283(9) 0.0521(12) 0.0098(9) 0.0001(9) 0.0167(8)
C48B 0.0478(11) 0.0226(8) 0.0487(11) 0.0134(8) -0.0162(9) 0.0101(8)
C49B 0.0439(10) 0.0211(8) 0.0343(9) 0.0152(7) -0.0129(8) 0.0004(7)
C50B 0.0238(7) 0.0144(6) 0.0229(7) 0.0083(6) -0.0103(6) -0.0061(5)
C51B 0.0192(7) 0.0172(7) 0.0189(7) 0.0095(5) -0.0079(5) -0.0087(5)
C52B 0.0299(8) 0.0276(8) 0.0252(8) 0.0188(7) -0.0073(6) -0.0115(7)
C53B 0.0282(8) 0.0399(9) 0.0203(7) 0.0171(7) -0.0014(6) -0.0144(7)
C54B 0.0199(7) 0.0363(9) 0.0195(7) 0.0117(6) 0.0018(6) -0.0045(6)
C55B 0.0178(7) 0.0251(7) 0.0164(6) 0.0100(6) 0.0001(5) -0.0018(6)
C56B 0.0135(6) 0.0154(6) 0.0128(6) 0.0024(5) 0.0007(5) 0.0007(5)
C57B 0.0138(6) 0.0187(7) 0.0118(6) 0.0064(5) 0.0017(5) 0.0064(5)
C58B 0.0147(6) 0.0207(7) 0.0149(6) 0.0075(5) 0.0003(5) 0.0034(5)
C59B 0.0242(8) 0.0241(8) 0.0187(7) 0.0041(6) 0.0038(6) -0.0013(6)
C60B 0.0387(10) 0.0257(8) 0.0288(8) 0.0038(7) 0.0042(7) -0.0078(7)
C61B 0.0353(9) 0.0344(9) 0.0343(9) 0.0155(8) 0.0057(7) -0.0106(8)
C62B 0.0248(8) 0.0347(9) 0.0258(8) 0.0151(7) 0.0083(6) 0.0000(7)
C63B 0.0171(7) 0.0262(8) 0.0177(7) 0.0111(6) 0.0025(5) 0.0048(6)
C64B 0.0211(7) 0.0272(8) 0.0136(6) 0.0079(6) 0.0055(5) 0.0070(6)
C65B 0.0216(7) 0.0219(7) 0.0132(6) 0.0057(5) 0.0010(5) 0.0071(6)
C66B 0.0337(9) 0.0265(8) 0.0144(7) 0.0015(6) 0.0038(6) 0.0079(7)
C67B 0.0419(10) 0.0239(8) 0.0225(8) -0.0048(6) 0.0003(7) 0.0022(7)
C68B 0.0347(9) 0.0252(8) 0.0319(9) 0.0012(7) 0.0031(7) -0.0057(7)
C69B 0.0261(8) 0.0230(8) 0.0204(7) 0.0033(6) 0.0051(6) 0.0000(6)
C70B 0.0170(6) 0.0186(7) 0.0130(6) 0.0048(5) 0.0012(5) 0.0056(5)
C71B 0.0230(7) 0.0195(7) 0.0195(7) 0.0072(6) -0.0004(5) -0.0038(6)
C72B 0.0236(8) 0.0204(7) 0.0297(8) 0.0070(6) -0.0004(6) -0.0061(6)
C73B 0.0277(8) 0.0253(8) 0.0367(9) 0.0163(7) 0.0046(7) -0.0068(7)
C74B 0.0266(8) 0.0277(8) 0.0275(8) 0.0167(7) 0.0048(6) -0.0022(6)
C75B 0.0150(6) 0.0172(6) 0.0180(6) 0.0080(5) 0.0050(5) 0.0041(5)
C76B 0.0135(6) 0.0204(7) 0.0163(6) 0.0083(5) 0.0032(5) 0.0064(5)
C77B 0.0211(7) 0.0335(8) 0.0210(7) 0.0164(6) 0.0043(6) 0.0092(6)
C78B 0.0203(7) 0.0470(10) 0.0181(7) 0.0141(7) -0.0005(6) 0.0117(7)
C79B 0.0158(7) 0.0429(10) 0.0193(7) 0.0058(7) -0.0046(6) 0.0033(7)
C80B 0.0139(6) 0.0275(8) 0.0179(7) 0.0045(6) -0.0010(5) 0.0007(6)
O10A 0.0535(10) 0.0597(11) 0.1154(16) 0.0474(11) -0.0496(10) -0.0097(8)
C81A 0.0386(12) 0.0690(16) 0.0573(14) 0.0140(12) -0.0152(10) 0.0098(11)
C82A 0.0626(15) 0.0597(14) 0.0346(11) 0.0142(10) 0.0005(10) -0.0149(12)
O10B 0.0281(7) 0.0928(13) 0.0559(9) 0.0471(9) -0.0094(6) -0.0071(8)
C81B 0.0377(10) 0.0498(12) 0.0393(10) 0.0147(9) -0.0058(8) 0.0000(9)
C82B 0.0362(11) 0.0460(12) 0.0601(14) 0.0140(10) 0.0048(10) -0.0044(9)

loop_
_atom_type_symbol
_atom_type_description
_atom_type_scat_dispersion_real
_atom_type_scat_dispersion_imag
_atom_type_scat_source
C C 0.0033 0.0016 'International Tables Vol C Tables 4.2.6.8 and 6.1.1.4'
H H 0.0000 0.0000 'International Tables Vol C Tables 4.2.6.8 and 6.1.1.4'
Mn Mn 0.3368 0.7283 'International Tables Vol C Tables 4.2.6.8 and 6.1.1.4'
N N 0.0061 0.0033 'International Tables Vol C Tables 4.2.6.8 and 6.1.1.4'
O O 0.0106 0.0060 'International Tables Vol C Tables 4.2.6.8 and 6.1.1.4'

loop_
_geom_angle_atom_site_label_1
_geom_angle_atom_site_label_2
_geom_angle_atom_site_label_3
_geom_angle
_geom_angle_site_symmetry_1
_geom_angle_site_symmetry_3
O3A Mn1A O5A 96.73(5) . .
O3A Mn1A O1A 170.35(4) . .
O5A Mn1A O1A 90.92(5) . .
O3A Mn1A N1A 95.46(4) . .
O5A Mn1A N1A 87.05(4) . .
O1A Mn1A N1A 90.78(4) . .
O3A Mn1A O9A 89.76(4) . .
O5A Mn1A O9A 97.56(4) . .
O1A Mn1A O9A 83.38(4) . .
N1A Mn1A O9A 172.60(4) . .
O3A Mn1A N2A 84.78(4) . .
O5A Mn1A N2A 159.60(5) . .
O1A Mn1A N2A 90.10(4) . .
N1A Mn1A N2A 72.56(5) . .
O9A Mn1A N2A 102.79(4) . .
O6A Mn2A O4A 96.03(5) . .
O6A Mn2A O7A 172.84(5) . .
O4A Mn2A O7A 90.91(5) . .
O6A Mn2A N3A 93.21(4) . .
O4A Mn2A N3A 90.22(4) . .
O7A Mn2A N3A 88.55(4) . .
O6A Mn2A O9A 92.90(4) . .
O4A Mn2A O9A 98.70(4) . .
O7A Mn2A O9A 84.25(4) . .
N3A Mn2A O9A 168.60(4) . .
O6A Mn2A N4A 89.52(5) . .
O4A Mn2A N4A 161.89(4) . .
O7A Mn2A N4A 84.40(5) . .
N3A Mn2A N4A 72.22(4) . .
O9A Mn2A N4A 98.22(4) . .
C1A O1A Mn1A 134.14(9) . .
C16A O3A Mn1A 141.87(10) . .
C16A O4A Mn2A 130.06(9) . .
C31A O5A Mn1A 131.96(9) . .
C31A O6A Mn2A 140.34(10) . .
C56A O7A Mn2A 136.06(9) . .
Mn2A O9A Mn1A 106.22(4) . .
Mn2A O9A H9AA 121.6(11) . .
Mn1A O9A H9AA 98.4(11) . .
Mn2A O9A H9AB 99.9(12) . .
Mn1A O9A H9AB 125.2(12) . .
H9AA O9A H9AB 107.4(16) . .
C46A N1A C50A 118.98(12) . .
C46A N1A Mn1A 122.84(9) . .
C50A N1A Mn1A 118.11(10) . .
C55A N2A C51A 118.58(14) . .
C55A N2A Mn1A 124.38(11) . .
C51A N2A Mn1A 116.38(10) . .
C71A N3A C75A 119.06(12) . .
C71A N3A Mn2A 122.34(10) . .
C75A N3A Mn2A 118.56(9) . .
C80A N4A C76A 118.99(13) . .
C80A N4A Mn2A 124.06(10) . .
C76A N4A Mn2A 116.44(10) . .
O2A C1A O1A 125.60(13) . .
O2A C1A C2A 118.56(12) . .
O1A C1A C2A 115.80(12) . .
C15A C2A C3A 121.13(12) . .
C15A C2A C1A 120.56(12) . .
C3A C2A C1A 118.20(12) . .
C2A C3A C4A 122.13(13) . .
C2A C3A C8A 119.36(13) . .
C4A C3A C8A 118.49(14) . .
C5A C4A C3A 120.69(16) . .
C5A C4A H4A 119.7 . .
C3A C4A H4A 119.7 . .
C4A C5A C6A 120.87(17) . .
C4A C5A H5A 119.6 . .
C6A C5A H5A 119.6 . .
C7A C6A C5A 120.54(16) . .
C7A C6A H6A 119.7 . .
C5A C6A H6A 119.7 . .
C6A C7A C8A 120.86(16) . .
C6A C7A H7A 119.6 . .
C8A C7A H7A 119.6 . .
C9A C8A C7A 122.18(14) . .
C9A C8A C3A 119.27(14) . .
C7A C8A C3A 118.53(15) . .
C8A C9A C10A 121.50(13) . .
C8A C9A H9A 119.2 . .
C10A C9A H9A 119.2 . .
C9A C10A C11A 121.83(14) . .
C9A C10A C15A 119.53(13) . .
C11A C10A C15A 118.58(14) . .
C12A C11A C10A 121.07(15) . .
C12A C11A H11A 119.5 . .
C10A C11A H11A 119.5 . .
C11A C12A C13A 120.54(15) . .
C11A C12A H12A 119.7 . .
C13A C12A H12A 119.7 . .
C14A C13A C12A 120.72(15) . .
C14A C13A H13A 119.6 . .
C12A C13A H13A 119.6 . .
C13A C14A C15A 120.62(14) . .
C13A C14A H14A 119.7 . .
C15A C14A H14A 119.7 . .
C2A C15A C14A 122.50(13) . .
C2A C15A C10A 119.06(13) . .
C14A C15A C10A 118.39(13) . .
O3A C16A O4A 125.83(13) . .
O3A C16A C17A 116.96(12) . .
O4A C16A C17A 117.21(12) . .
C18A C17A C30A 121.22(12) . .
C18A C17A C16A 119.77(12) . .
C30A C17A C16A 118.97(12) . .
C17A C18A C19A 122.55(13) . .
C17A C18A C23A 119.01(13) . .
C19A C18A C23A 118.44(13) . .
C20A C19A C18A 121.06(14) . .
C20A C19A H19A 119.5 . .
C18A C19A H19A 119.5 . .
C19A C20A C21A 120.21(15) . .
C19A C20A H20A 119.9 . .
C21A C20A H20A 119.9 . .
C22A C21A C20A 120.56(14) . .
C22A C21A H21A 119.7 . .
C20A C21A H21A 119.7 . .
C21A C22A C23A 121.13(14) . .
C21A C22A H22A 119.4 . .
C23A C22A H22A 119.4 . .
C24A C23A C22A 121.86(13) . .
C24A C23A C18A 119.53(13) . .
C22A C23A C18A 118.57(13) . .
C23A C24A C25A 121.46(13) . .
C23A C24A H24A 119.3 . .
C25A C24A H24A 119.3 . .
C24A C25A C26A 121.50(13) . .
C24A C25A C30A 119.45(13) . .
C26A C25A C30A 119.05(13) . .
C27A C26A C25A 121.03(14) . .
C27A C26A H26A 119.5 . .
C25A C26A H26A 119.5 . .
C26A C27A C28A 119.93(14) . .
C26A C27A H27A 120.0 . .
C28A C27A H27A 120.0 . .
C29A C28A C27A 121.11(14) . .
C29A C28A H28A 119.4 . .
C27A C28A H28A 119.4 . .
C28A C29A C30A 120.70(13) . .
C28A C29A H29A 119.6 . .
C30A C29A H29A 119.6 . .
C17A C30A C29A 122.67(12) . .
C17A C30A C25A 119.18(12) . .
C29A C30A C25A 118.12(13) . .
O5A C31A O6A 125.82(13) . .
O5A C31A C32A 118.03(12) . .
O6A C31A C32A 116.15(12) . .
C33A C32A C45A 121.38(12) . .
C33A C32A C31A 120.36(12) . .
C45A C32A C31A 118.25(12) . .
C32A C33A C34A 122.91(12) . .
C32A C33A C38A 119.05(12) . .
C34A C33A C38A 118.04(13) . .
C35A C34A C33A 120.73(13) . .
C35A C34A H34A 119.6 . .
C33A C34A H34A 119.6 . .
C34A C35A C36A 121.07(14) . .
C34A C35A H35A 119.5 . .
C36A C35A H35A 119.5 . .
C37A C36A C35A 119.84(14) . .
C37A C36A H36A 120.1 . .
C35A C36A H36A 120.1 . .
C36A C37A C38A 121.32(14) . .
C36A C37A H37A 119.3 . .
C38A C37A H37A 119.3 . .
C39A C38A C37A 121.57(13) . .
C39A C38A C33A 119.54(13) . .
C37A C38A C33A 118.88(13) . .
C40A C39A C38A 121.34(13) . .
C40A C39A H39A 119.3 . .
C38A C39A H39A 119.3 . .
C39A C40A C41A 121.95(14) . .
C39A C40A C45A 119.58(13) . .
C41A C40A C45A 118.47(14) . .
C42A C41A C40A 121.05(15) . .
C42A C41A H41A 119.5 . .
C40A C41A H41A 119.5 . .
C41A C42A C43A 120.44(15) . .
C41A C42A H42A 119.8 . .
C43A C42A H42A 119.8 . .
C44A C43A C42A 120.65(16) . .
C44A C43A H43A 119.7 . .
C42A C43A H43A 119.7 . .
C43A C44A C45A 120.80(15) . .
C43A C44A H44A 119.6 . .
C45A C44A H44A 119.6 . .
C32A C45A C44A 122.44(13) . .
C32A C45A C40A 118.96(13) . .
C44A C45A C40A 118.58(13) . .
N1A C46A C47A 122.95(14) . .
N1A C46A H46A 118.5 . .
C47A C46A H46A 118.5 . .
C48A C47A C46A 118.18(16) . .
C48A C47A H47A 120.9 . .
C46A C47A H47A 120.9 . .
C47A C48A C49A 119.51(15) . .
C47A C48A H48A 120.2 . .
C49A C48A H48A 120.2 . .
C48A C49A C50A 119.47(15) . .
C48A C49A H49A 120.3 . .
C50A C49A H49A 120.3 . .
N1A C50A C49A 120.91(15) . .
N1A C50A C51A 115.97(13) . .
C49A C50A C51A 123.11(14) . .
N2A C51A C52A 121.43(16) . .
N2A C51A C50A 116.42(12) . .
C52A C51A C50A 122.14(15) . .
C53A C52A C51A 119.15(17) . .
C53A C52A H52A 120.4 . .
C51A C52A H52A 120.4 . .
C52A C53A C54A 119.69(16) . .
C52A C53A H53A 120.2 . .
C54A C53A H53A 120.2 . .
C53A C54A C55A 118.28(18) . .
C53A C54A H54A 120.9 . .
C55A C54A H54A 120.9 . .
N2A C55A C54A 122.85(18) . .
N2A C55A H55A 118.6 . .
C54A C55A H55A 118.6 . .
O7A C56A O8A 125.22(13) . .
O7A C56A C57A 113.55(12) . .
O8A C56A C57A 121.24(12) . .
C70A C57A C58A 121.29(13) . .
C70A C57A C56A 118.89(12) . .
C58A C57A C56A 119.02(13) . .
C57A C58A C59A 122.39(13) . .
C57A C58A C63A 119.13(14) . .
C59A C58A C63A 118.42(14) . .
C60A C59A C58A 120.70(15) . .
C60A C59A H59A 119.7 . .
C58A C59A H59A 119.7 . .
C59A C60A C61A 120.75(17) . .
C59A C60A H60A 119.6 . .
C61A C60A H60A 119.6 . .
C62A C61A C60A 120.43(16) . .
C62A C61A H61A 119.8 . .
C60A C61A H61A 119.8 . .
C61A C62A C63A 121.09(15) . .
C61A C62A H62A 119.5 . .
C63A C62A H62A 119.5 . .
C64A C63A C62A 122.03(14) . .
C64A C63A C58A 119.35(14) . .
C62A C63A C58A 118.59(15) . .
C65A C64A C63A 121.68(13) . .
C65A C64A H64A 119.2 . .
C63A C64A H64A 119.2 . .
C64A C65A C66A 122.06(14) . .
C64A C65A C70A 119.58(14) . .
C66A C65A C70A 118.35(14) . .
C67A C66A C65A 121.10(15) . .
C67A C66A H66A 119.4 . .
C65A C66A H66A 119.4 . .
C66A C67A C68A 120.58(16) . .
C66A C67A H67A 119.7 . .
C68A C67A H67A 119.7 . .
C69A C68A C67A 120.43(16) . .
C69A C68A H68A 119.8 . .
C67A C68A H68A 119.8 . .
C68A C69A C70A 120.98(14) . .
C68A C69A H69A 119.5 . .
C70A C69A H69A 119.5 . .
C57A C70A C69A 122.54(13) . .
C57A C70A C65A 118.91(13) . .
C69A C70A C65A 118.53(14) . .
N3A C71A C72A 122.86(15) . .
N3A C71A H71A 118.6 . .
C72A C71A H71A 118.6 . .
C73A C72A C71A 117.97(15) . .
C73A C72A H72A 121.0 . .
C71A C72A H72A 121.0 . .
C74A C73A C72A 119.66(15) . .
C74A C73A H73A 120.2 . .
C72A C73A H73A 120.2 . .
C73A C74A C75A 119.35(15) . .
C73A C74A H74A 120.3 . .
C75A C74A H74A 120.3 . .
N3A C75A C74A 121.07(14) . .
N3A C75A C76A 115.94(12) . .
C74A C75A C76A 122.98(14) . .
N4A C76A C77A 120.84(15) . .
N4A C76A C75A 116.21(12) . .
C77A C76A C75A 122.95(14) . .
C78A C77A C76A 119.58(16) . .
C78A C77A H77A 120.2 . .
C76A C77A H77A 120.2 . .
C79A C78A C77A 119.40(16) . .
C79A C78A H78A 120.3 . .
C77A C78A H78A 120.3 . .
C78A C79A C80A 118.42(17) . .
C78A C79A H79A 120.8 . .
C80A C79A H79A 120.8 . .
N4A C80A C79A 122.75(16) . .
N4A C80A H80A 118.6 . .
C79A C80A H80A 118.6 . .
O5B Mn1B O1B 172.16(4) . .
O5B Mn1B O3B 94.38(4) . .
O1B Mn1B O3B 91.89(4) . .
O5B Mn1B N2B 96.14(4) . .
O1B Mn1B N2B 88.63(4) . .
O3B Mn1B N2B 89.37(4) . .
O5B Mn1B O9B 91.03(4) . .
O1B Mn1B O9B 83.63(4) . .
O3B Mn1B O9B 95.94(4) . .
N2B Mn1B O9B 170.73(4) . .
O5B Mn1B N1B 88.29(4) . .
O1B Mn1B N1B 87.19(4) . .
O3B Mn1B N1B 162.04(4) . .
N2B Mn1B N1B 72.68(5) . .
O9B Mn1B N1B 101.77(4) . .
O4B Mn2B O6B 95.04(4) . .
O4B Mn2B O7B 172.66(4) . .
O6B Mn2B O7B 92.25(4) . .
O4B Mn2B N4B 96.46(4) . .
O6B Mn2B N4B 93.18(4) . .
O7B Mn2B N4B 83.99(4) . .
O4B Mn2B O9B 95.27(4) . .
O6B Mn2B O9B 95.94(4) . .
O7B Mn2B O9B 83.07(4) . .
N4B Mn2B O9B 164.43(4) . .
O4B Mn2B N3B 85.57(4) . .
O6B Mn2B N3B 165.58(4) . .
O7B Mn2B N3B 87.59(4) . .
N4B Mn2B N3B 72.45(4) . .
O9B Mn2B N3B 98.35(4) . .
C1B O1B Mn1B 131.73(8) . .
C16B O3B Mn1B 130.97(9) . .
C16B O4B Mn2B 140.04(9) . .
C31B O5B Mn1B 141.54(9) . .
C31B O6B Mn2B 128.99(9) . .
C56B O7B Mn2B 134.51(9) . .
Mn1B O9B Mn2B 107.64(4) . .
Mn1B O9B H9BA 100.3(12) . .
Mn2B O9B H9BA 121.5(13) . .
Mn1B O9B H9BB 124.1(12) . .
Mn2B O9B H9BB 96.9(12) . .
H9BA O9B H9BB 108.2(10) . .
C46B N1B C50B 118.79(14) . .
C46B N1B Mn1B 124.57(11) . .
C50B N1B Mn1B 116.65(10) . .
C55B N2B C51B 118.77(12) . .
C55B N2B Mn1B 122.81(9) . .
C51B N2B Mn1B 118.36(10) . .
C71B N3B C75B 118.71(12) . .
C71B N3B Mn2B 124.75(9) . .
C75B N3B Mn2B 116.43(9) . .
C80B N4B C76B 118.71(12) . .
C80B N4B Mn2B 123.36(10) . .
C76B N4B Mn2B 117.51(9) . .
O2B C1B O1B 125.28(12) . .
O2B C1B C2B 119.18(11) . .
O1B C1B C2B 115.51(11) . .
C3B C2B C15B 121.15(12) . .
C3B C2B C1B 121.33(12) . .
C15B C2B C1B 117.43(11) . .
C2B C3B C4B 122.56(12) . .
C2B C3B C8B 118.98(12) . .
C4B C3B C8B 118.41(12) . .
C5B C4B C3B 120.63(13) . .
C5B C4B H4B 119.7 . .
C3B C4B H4B 119.7 . .
C4B C5B C6B 120.87(14) . .
C4B C5B H5B 119.6 . .
C6B C5B H5B 119.6 . .
C7B C6B C5B 120.36(14) . .
C7B C6B H6B 119.8 . .
C5B C6B H6B 119.8 . .
C6B C7B C8B 120.98(14) . .
C6B C7B H7B 119.5 . .
C8B C7B H7B 119.5 . .
C9B C8B C7B 121.84(13) . .
C9B C8B C3B 119.46(13) . .
C7B C8B C3B 118.70(13) . .
C10B C9B C8B 121.76(13) . .
C10B C9B H9B 119.1 . .
C8B C9B H9B 119.1 . .
C9B C10B C11B 122.00(13) . .
C9B C10B C15B 119.25(13) . .
C11B C10B C15B 118.74(13) . .
C12B C11B C10B 121.32(13) . .
C12B C11B H11B 119.3 . .
C10B C11B H11B 119.3 . .
C11B C12B C13B 119.76(13) . .
C11B C12B H12B 120.1 . .
C13B C12B H12B 120.1 . .
C14B C13B C12B 121.20(14) . .
C14B C13B H13B 119.4 . .
C12B C13B H13B 119.4 . .
C13B C14B C15B 120.71(13) . .
C13B C14B H14B 119.6 . .
C15B C14B H14B 119.6 . .
C2B C15B C14B 122.36(12) . .
C2B C15B C10B 119.38(12) . .
C14B C15B C10B 118.24(12) . .
O4B C16B O3B 125.77(12) . .
O4B C16B C17B 115.80(11) . .
O3B C16B C17B 118.43(11) . .
C18B C17B C30B 120.87(12) . .
C18B C17B C16B 118.98(12) . .
C30B C17B C16B 119.95(12) . .
C17B C18B C19B 122.51(12) . .
C17B C18B C23B 119.31(12) . .
C19B C18B C23B 118.14(12) . .
C20B C19B C18B 120.90(13) . .
C20B C19B H19B 119.5 . .
C18B C19B H19B 119.5 . .
C19B C20B C21B 120.83(14) . .
C19B C20B H20B 119.6 . .
C21B C20B H20B 119.6 . .
C22B C21B C20B 120.16(14) . .
C22B C21B H21B 119.9 . .
C20B C21B H21B 119.9 . .
C21B C22B C23B 121.29(14) . .
C21B C22B H22B 119.4 . .
C23B C22B H22B 119.4 . .
C24B C23B C22B 121.84(13) . .
C24B C23B C18B 119.49(13) . .
C22B C23B C18B 118.66(13) . .
C25B C24B C23B 121.49(13) . .
C25B C24B H24B 119.3 . .
C23B C24B H24B 119.3 . .
C24B C25B C26B 121.49(13) . .
C24B C25B C30B 119.62(13) . .
C26B C25B C30B 118.88(14) . .
C27B C26B C25B 120.92(14) . .
C27B C26B H26B 119.5 . .
C25B C26B H26B 119.5 . .
C26B C27B C28B 120.48(14) . .
C26B C27B H27B 119.8 . .
C28B C27B H27B 119.8 . .
C29B C28B C27B 120.70(15) . .
C29B C28B H28B 119.6 . .
C27B C28B H28B 119.6 . .
C28B C29B C30B 120.85(14) . .
C28B C29B H29B 119.6 . .
C30B C29B H29B 119.6 . .
C17B C30B C29B 122.67(13) . .
C17B C30B C25B 119.19(13) . .
C29B C30B C25B 118.14(13) . .
O5B C31B O6B 125.98(13) . .
O5B C31B C32B 117.34(12) . .
O6B C31B C32B 116.67(12) . .
C45B C32B C33B 121.47(13) . .
C45B C32B C31B 120.04(12) . .
C33B C32B C31B 118.49(12) . .
C32B C33B C34B 122.54(13) . .
C32B C33B C38B 119.08(13) . .
C34B C33B C38B 118.37(14) . .
C35B C34B C33B 121.08(15) . .
C35B C34B H34B 119.5 . .
C33B C34B H34B 119.5 . .
C34B C35B C36B 120.60(16) . .
C34B C35B H35B 119.7 . .
C36B C35B H35B 119.7 . .
C37B C36B C35B 120.23(16) . .
C37B C36B H36B 119.9 . .
C35B C36B H36B 119.9 . .
C36B C37B C38B 121.46(15) . .
C36B C37B H37B 119.3 . .
C38B C37B H37B 119.3 . .
C39B C38B C37B 122.73(14) . .
C39B C38B C33B 119.06(14) . .
C37B C38B C33B 118.21(14) . .
C38B C39B C40B 121.99(13) . .
C38B C39B H39B 119.0 . .
C40B C39B H39B 119.0 . .
C39B C40B C41B 122.09(14) . .
C39B C40B C45B 119.37(13) . .
C41B C40B C45B 118.53(14) . .
C42B C41B C40B 121.19(14) . .
C42B C41B H41B 119.4 . .
C40B C41B H41B 119.4 . .
C41B C42B C43B 120.42(15) . .
C41B C42B H42B 119.8 . .
C43B C42B H42B 119.8 . .
C44B C43B C42B 120.44(16) . .
C44B C43B H43B 119.8 . .
C42B C43B H43B 119.8 . .
C43B C44B C45B 120.92(14) . .
C43B C44B H44B 119.5 . .
C45B C44B H44B 119.5 . .
C32B C45B C44B 122.64(13) . .
C32B C45B C40B 118.90(13) . .
C44B C45B C40B 118.46(13) . .
N1B C46B C47B 123.07(18) . .
N1B C46B H46B 118.5 . .
C47B C46B H46B 118.5 . .
C48B C47B C46B 118.27(18) . .
C48B C47B H47B 120.9 . .
C46B C47B H47B 120.9 . .
C47B C48B C49B 119.52(16) . .
C47B C48B H48B 120.2 . .
C49B C48B H48B 120.2 . .
C48B C49B C50B 119.06(17) . .
C48B C49B H49B 120.5 . .
C50B C49B H49B 120.5 . .
N1B C50B C49B 121.29(15) . .
N1B C50B C51B 116.50(12) . .
C49B C50B C51B 122.21(15) . .
N2B C51B C52B 121.13(14) . .
N2B C51B C50B 115.77(12) . .
C52B C51B C50B 123.10(13) . .
C53B C52B C51B 119.39(14) . .
C53B C52B H52B 120.3 . .
C51B C52B H52B 120.3 . .
C52B C53B C54B 119.62(14) . .
C52B C53B H53B 120.2 . .
C54B C53B H53B 120.2 . .
C53B C54B C55B 118.23(15) . .
C53B C54B H54B 120.9 . .
C55B C54B H54B 120.9 . .
N2B C55B C54B 122.85(14) . .
N2B C55B H55B 118.6 . .
C54B C55B H55B 118.6 . .
O7B C56B O8B 125.47(12) . .
O7B C56B C57B 115.13(12) . .
O8B C56B C57B 119.39(12) . .
C70B C57B C58B 121.14(12) . .
C70B C57B C56B 119.52(12) . .
C58B C57B C56B 118.91(12) . .
C57B C58B C59B 122.46(13) . .
C57B C58B C63B 119.12(13) . .
C59B C58B C63B 118.34(13) . .
C60B C59B C58B 120.70(14) . .
C60B C59B H59B 119.6 . .
C58B C59B H59B 119.6 . .
C59B C60B C61B 121.11(16) . .
C59B C60B H60B 119.4 . .
C61B C60B H60B 119.4 . .
C62B C61B C60B 120.10(16) . .
C62B C61B H61B 119.9 . .
C60B C61B H61B 119.9 . .
C61B C62B C63B 121.10(14) . .
C61B C62B H62B 119.4 . .
C63B C62B H62B 119.4 . .
C64B C63B C62B 122.00(13) . .
C64B C63B C58B 119.35(13) . .
C62B C63B C58B 118.62(14) . .
C65B C64B C63B 121.75(13) . .
C65B C64B H64B 119.1 . .
C63B C64B H64B 119.1 . .
C64B C65B C66B 121.94(13) . .
C64B C65B C70B 119.43(13) . .
C66B C65B C70B 118.59(14) . .
C67B C66B C65B 121.00(14) . .
C67B C66B H66B 119.5 . .
C65B C66B H66B 119.5 . .
C66B C67B C68B 120.52(15) . .
C66B C67B H67B 119.7 . .
C68B C67B H67B 119.7 . .
C69B C68B C67B 120.46(16) . .
C69B C68B H68B 119.8 . .
C67B C68B H68B 119.8 . .
C68B C69B C70B 120.91(14) . .
C68B C69B H69B 119.5 . .
C70B C69B H69B 119.5 . .
C57B C70B C69B 122.23(12) . .
C57B C70B C65B 119.21(13) . .
C69B C70B C65B 118.51(13) . .
N3B C71B C72B 122.74(14) . .
N3B C71B H71B 118.6 . .
C72B C71B H71B 118.6 . .
C73B C72B C71B 118.61(15) . .
C73B C72B H72B 120.7 . .
C71B C72B H72B 120.7 . .
C72B C73B C74B 119.01(14) . .
C72B C73B H73B 120.5 . .
C74B C73B H73B 120.5 . .
C73B C74B C75B 119.48(14) . .
C73B C74B H74B 120.3 . .
C75B C74B H74B 120.3 . .
N3B C75B C74B 121.29(14) . .
N3B C75B C76B 115.99(12) . .
C74B C75B C76B 122.68(13) . .
N4B C76B C77B 121.56(14) . .
N4B C76B C75B 116.02(12) . .
C77B C76B C75B 122.39(13) . .
C78B C77B C76B 119.13(15) . .
C78B C77B H77B 120.4 . .
C76B C77B H77B 120.4 . .
C79B C78B C77B 119.25(14) . .
C79B C78B H78B 120.4 . .
C77B C78B H78B 120.4 . .
C78B C79B C80B 118.65(15) . .
C78B C79B H79B 120.7 . .
C80B C79B H79B 120.7 . .
N4B C80B C79B 122.67(15) . .
N4B C80B H80B 118.7 . .
C79B C80B H80B 118.7 . .
C81A O10A H10A 109.5 . .
O10A C81A C82A 110.8(2) . .
O10A C81A H81A 109.5 . .
C82A C81A H81A 109.5 . .
O10A C81A H81B 109.5 . .
C82A C81A H81B 109.5 . .
H81A C81A H81B 108.1 . .
C81A C82A H82A 109.5 . .
C81A C82A H82B 109.5 . .
H82A C82A H82B 109.5 . .
C81A C82A H82C 109.5 . .
H82A C82A H82C 109.5 . .
H82B C82A H82C 109.5 . .
C81B O10B H10B 109.5 . .
O10B C81B C82B 112.46(18) . .
O10B C81B H81C 109.1 . .
C82B C81B H81C 109.1 . .
O10B C81B H81D 109.1 . .
C82B C81B H81D 109.1 . .
H81C C81B H81D 107.8 . .
C81B C82B H82D 109.5 . .
C81B C82B H82E 109.5 . .
H82D C82B H82E 109.5 . .
C81B C82B H82F 109.5 . .
H82D C82B H82F 109.5 . .
H82E C82B H82F 109.5 . .

loop_
_geom_bond_atom_site_label_1
_geom_bond_atom_site_label_2
_geom_bond_distance
_geom_bond_site_symmetry_2
Mn1A O3A 2.1152(10) .
Mn1A O5A 2.1242(10) .
Mn1A O1A 2.1448(10) .
Mn1A N1A 2.2408(11) .
Mn1A O9A 2.2706(10) .
Mn1A N2A 2.2821(12) .
Mn2A O6A 2.0983(10) .
Mn2A O4A 2.1129(10) .
Mn2A O7A 2.1399(10) .
Mn2A N3A 2.2419(11) .
Mn2A O9A 2.2557(10) .
Mn2A N4A 2.2945(12) .
O1A C1A 1.2586(17) .
O2A C1A 1.2550(16) .
O3A C16A 1.2521(17) .
O4A C16A 1.2557(17) .
O5A C31A 1.2443(17) .
O6A C31A 1.2508(17) .
O7A C56A 1.2491(17) .
O8A C56A 1.2570(17) .
O9A H9AA 0.885(18) .
O9A H9AB 0.834(18) .
N1A C46A 1.3358(19) .
N1A C50A 1.3484(18) .
N2A C55A 1.340(2) .
N2A C51A 1.344(2) .
N3A C71A 1.3388(19) .
N3A C75A 1.3449(18) .
N4A C80A 1.339(2) .
N4A C76A 1.3431(19) .
C1A C2A 1.5109(18) .
C2A C15A 1.3989(19) .
C2A C3A 1.406(2) .
C3A C4A 1.430(2) .
C3A C8A 1.436(2) .
C4A C5A 1.360(2) .
C4A H4A 0.9500 .
C5A C6A 1.415(3) .
C5A H5A 0.9500 .
C6A C7A 1.356(3) .
C6A H6A 0.9500 .
C7A C8A 1.432(2) .
C7A H7A 0.9500 .
C8A C9A 1.393(2) .
C9A C10A 1.396(2) .
C9A H9A 0.9500 .
C10A C11A 1.428(2) .
C10A C15A 1.4386(19) .
C11A C12A 1.354(2) .
C11A H11A 0.9500 .
C12A C13A 1.417(2) .
C12A H12A 0.9500 .
C13A C14A 1.364(2) .
C13A H13A 0.9500 .
C14A C15A 1.431(2) .
C14A H14A 0.9500 .
C16A C17A 1.5050(18) .
C17A C18A 1.4031(19) .
C17A C30A 1.4037(19) .
C18A C19A 1.428(2) .
C18A C23A 1.4367(19) .
C19A C20A 1.363(2) .
C19A H19A 0.9500 .
C20A C21A 1.424(2) .
C20A H20A 0.9500 .
C21A C22A 1.356(2) .
C21A H21A 0.9500 .
C22A C23A 1.427(2) .
C22A H22A 0.9500 .
C23A C24A 1.394(2) .
C24A C25A 1.395(2) .
C24A H24A 0.9500 .
C25A C26A 1.427(2) .
C25A C30A 1.4334(19) .
C26A C27A 1.360(2) .
C26A H26A 0.9500 .
C27A C28A 1.419(2) .
C27A H27A 0.9500 .
C28A C29A 1.362(2) .
C28A H28A 0.9500 .
C29A C30A 1.4306(19) .
C29A H29A 0.9500 .
C31A C32A 1.5076(18) .
C32A C33A 1.3992(19) .
C32A C45A 1.4027(19) .
C33A C34A 1.4312(19) .
C33A C38A 1.4360(19) .
C34A C35A 1.361(2) .
C34A H34A 0.9500 .
C35A C36A 1.420(2) .
C35A H35A 0.9500 .
C36A C37A 1.356(2) .
C36A H36A 0.9500 .
C37A C38A 1.425(2) .
C37A H37A 0.9500 .
C38A C39A 1.396(2) .
C39A C40A 1.392(2) .
C39A H39A 0.9500 .
C40A C41A 1.430(2) .
C40A C45A 1.4380(19) .
C41A C42A 1.356(3) .
C41A H41A 0.9500 .
C42A C43A 1.421(3) .
C42A H42A 0.9500 .
C43A C44A 1.361(2) .
C43A H43A 0.9500 .
C44A C45A 1.427(2) .
C44A H44A 0.9500 .
C46A C47A 1.389(2) .
C46A H46A 0.9500 .
C47A C48A 1.378(2) .
C47A H47A 0.9500 .
C48A C49A 1.379(3) .
C48A H48A 0.9500 .
C49A C50A 1.396(2) .
C49A H49A 0.9500 .
C50A C51A 1.484(2) .
C51A C52A 1.399(2) .
C52A C53A 1.375(3) .
C52A H52A 0.9500 .
C53A C54A 1.375(3) .
C53A H53A 0.9500 .
C54A C55A 1.390(2) .
C54A H54A 0.9500 .
C55A H55A 0.9500 .
C56A C57A 1.5122(18) .
C57A C70A 1.403(2) .
C57A C58A 1.406(2) .
C58A C59A 1.429(2) .
C58A C63A 1.437(2) .
C59A C60A 1.364(2) .
C59A H59A 0.9500 .
C60A C61A 1.420(3) .
C60A H60A 0.9500 .
C61A C62A 1.352(3) .
C61A H61A 0.9500 .
C62A C63A 1.432(2) .
C62A H62A 0.9500 .
C63A C64A 1.393(2) .
C64A C65A 1.392(2) .
C64A H64A 0.9500 .
C65A C66A 1.430(2) .
C65A C70A 1.4390(19) .
C66A C67A 1.353(3) .
C66A H66A 0.9500 .
C67A C68A 1.422(2) .
C67A H67A 0.9500 .
C68A C69A 1.361(2) .
C68A H68A 0.9500 .
C69A C70A 1.426(2) .
C69A H69A 0.9500 .
C71A C72A 1.385(2) .
C71A H71A 0.9500 .
C72A C73A 1.383(3) .
C72A H72A 0.9500 .
C73A C74A 1.377(3) .
C73A H73A 0.9500 .
C74A C75A 1.393(2) .
C74A H74A 0.9500 .
C75A C76A 1.490(2) .
C76A C77A 1.388(2) .
C77A C78A 1.379(3) .
C77A H77A 0.9500 .
C78A C79A 1.369(3) .
C78A H78A 0.9500 .
C79A C80A 1.381(2) .
C79A H79A 0.9500 .
C80A H80A 0.9500 .
Mn1B O5B 2.1190(10) .
Mn1B O1B 2.1447(9) .
Mn1B O3B 2.1566(10) .
Mn1B N2B 2.2340(11) .
Mn1B O9B 2.2457(9) .
Mn1B N1B 2.2801(12) .
Mn2B O4B 2.1168(10) .
Mn2B O6B 2.1188(10) .
Mn2B O7B 2.1757(10) .
Mn2B N4B 2.2438(11) .
Mn2B O9B 2.2555(10) .
Mn2B N3B 2.2736(11) .
O1B C1B 1.2594(16) .
O2B C1B 1.2554(16) .
O3B C16B 1.2582(16) .
O4B C16B 1.2521(16) .
O5B C31B 1.2514(16) .
O6B C31B 1.2544(17) .
O7B C56B 1.2528(16) .
O8B C56B 1.2602(16) .
O9B H9BA 0.804(7) .
O9B H9BB 0.805(6) .
N1B C46B 1.337(2) .
N1B C50B 1.3446(19) .
N2B C55B 1.3371(19) .
N2B C51B 1.3515(18) .
N3B C71B 1.3407(18) .
N3B C75B 1.3483(17) .
N4B C80B 1.3400(18) .
N4B C76B 1.3468(18) .
C1B C2B 1.5115(17) .
C2B C3B 1.4047(18) .
C2B C15B 1.4048(19) .
C3B C4B 1.4296(19) .
C3B C8B 1.4414(18) .
C4B C5B 1.364(2) .
C4B H4B 0.9500 .
C5B C6B 1.424(2) .
C5B H5B 0.9500 .
C6B C7B 1.356(2) .
C6B H6B 0.9500 .
C7B C8B 1.431(2) .
C7B H7B 0.9500 .
C8B C9B 1.395(2) .
C9B C10B 1.3932(19) .
C9B H9B 0.9500 .
C10B C11B 1.429(2) .
C10B C15B 1.4381(18) .
C11B C12B 1.359(2) .
C11B H11B 0.9500 .
C12B C13B 1.422(2) .
C12B H12B 0.9500 .
C13B C14B 1.362(2) .
C13B H13B 0.9500 .
C14B C15B 1.4305(19) .
C14B H14B 0.9500 .
C16B C17B 1.5142(18) .
C17B C18B 1.4047(19) .
C17B C30B 1.4055(19) .
C18B C19B 1.4291(19) .
C18B C23B 1.4382(19) .
C19B C20B 1.363(2) .
C19B H19B 0.9500 .
C20B C21B 1.420(2) .
C20B H20B 0.9500 .
C21B C22B 1.353(2) .
C21B H21B 0.9500 .
C22B C23B 1.430(2) .
C22B H22B 0.9500 .
C23B C24B 1.393(2) .
C24B C25B 1.392(2) .
C24B H24B 0.9500 .
C25B C26B 1.430(2) .
C25B C30B 1.4379(19) .
C26B C27B 1.354(2) .
C26B H26B 0.9500 .
C27B C28B 1.419(2) .
C27B H27B 0.9500 .
C28B C29B 1.364(2) .
C28B H28B 0.9500 .
C29B C30B 1.429(2) .
C29B H29B 0.9500 .
C31B C32B 1.5096(18) .
C32B C45B 1.4029(19) .
C32B C33B 1.404(2) .
C33B C34B 1.429(2) .
C33B C38B 1.4399(19) .
C34B C35B 1.361(2) .
C34B H34B 0.9500 .
C35B C36B 1.420(2) .
C35B H35B 0.9500 .
C36B C37B 1.356(3) .
C36B H36B 0.9500 .
C37B C38B 1.430(2) .
C37B H37B 0.9500 .
C38B C39B 1.391(2) .
C39B C40B 1.395(2) .
C39B H39B 0.9500 .
C40B C41B 1.428(2) .
C40B C45B 1.4353(19) .
C41B C42B 1.354(3) .
C41B H41B 0.9500 .
C42B C43B 1.420(2) .
C42B H42B 0.9500 .
C43B C44B 1.365(2) .
C43B H43B 0.9500 .
C44B C45B 1.426(2) .
C44B H44B 0.9500 .
C46B C47B 1.385(2) .
C46B H46B 0.9500 .
C47B C48B 1.377(3) .
C47B H47B 0.9500 .
C48B C49B 1.383(3) .
C48B H48B 0.9500 .
C49B C50B 1.397(2) .
C49B H49B 0.9500 .
C50B C51B 1.487(2) .
C51B C52B 1.392(2) .
C52B C53B 1.376(2) .
C52B H52B 0.9500 .
C53B C54B 1.378(2) .
C53B H53B 0.9500 .
C54B C55B 1.388(2) .
C54B H54B 0.9500 .
C55B H55B 0.9500 .
C56B C57B 1.5102(18) .
C57B C70B 1.4038(19) .
C57B C58B 1.405(2) .
C58B C59B 1.429(2) .
C58B C63B 1.4399(19) .
C59B C60B 1.357(2) .
C59B H59B 0.9500 .
C60B C61B 1.420(2) .
C60B H60B 0.9500 .
C61B C62B 1.358(2) .
C61B H61B 0.9500 .
C62B C63B 1.427(2) .
C62B H62B 0.9500 .
C63B C64B 1.394(2) .
C64B C65B 1.391(2) .
C64B H64B 0.9500 .
C65B C66B 1.429(2) .
C65B C70B 1.4383(19) .
C66B C67B 1.354(3) .
C66B H66B 0.9500 .
C67B C68B 1.423(2) .
C67B H67B 0.9500 .
C68B C69B 1.363(2) .
C68B H68B 0.9500 .
C69B C70B 1.424(2) .
C69B H69B 0.9500 .
C71B C72B 1.384(2) .
C71B H71B 0.9500 .
C72B C73B 1.381(2) .
C72B H72B 0.9500 .
C73B C74B 1.383(2) .
C73B H73B 0.9500 .
C74B C75B 1.390(2) .
C74B H74B 0.9500 .
C75B C76B 1.488(2) .
C76B C77B 1.3933(19) .
C77B C78B 1.383(2) .
C77B H77B 0.9500 .
C78B C79B 1.379(3) .
C78B H78B 0.9500 .
C79B C80B 1.386(2) .
C79B H79B 0.9500 .
C80B H80B 0.9500 .
O10A C81A 1.440(3) .
O10A H10A 0.8400 .
C81A C82A 1.490(3) .
C81A H81A 0.9900 .
C81A H81B 0.9900 .
C82A H82A 0.9800 .
C82A H82B 0.9800 .
C82A H82C 0.9800 .
O10B C81B 1.418(3) .
O10B H10B 0.8400 .
C81B C82B 1.492(3) .
C81B H81C 0.9900 .
C81B H81D 0.9900 .
C82B H82D 0.9800 .
C82B H82E 0.9800 .
C82B H82F 0.9800 .
